data_7127408
loop_
_publ_author_name
'Riedlberger, Felix'
'Seidl, Michael'
'Scheer, Manfred'

_publ_section_title
;
 The reaction behavior of
 [Cp<sub>2</sub>Mo<sub>2</sub>(CO)<sub>4</sub>(\m,\h<sup>2:2</sup>-P<sub>2</sub>)]
 and [Cp''Ta(CO)<sub>2</sub>(\h<sup>4</sup>-P<sub>4</sub>)] towards
 hydroxide and tert-butyl nucleophiles.
;
_journal_issue 89
_journal_name_full 'Chemical communications (Cambridge, England)'
_journal_page_first 13836
_journal_page_last 13839
_journal_paper_doi 10.1039/d0cc06150f
_journal_volume 56
_journal_year 2020
_chemical_formula_moiety 'C60 H72 K3 Mo6 O16.5 P3'
_chemical_formula_sum 'C60 H72 K3 Mo6 O16.5 P3'
_chemical_formula_weight 1843.02
_space_group_crystal_system monoclinic
_space_group_IT_number 5
_space_group_name_Hall 'C 2y'
_space_group_name_H-M_alt 'C 1 2 1'
_atom_sites_solution_hydrogens mixed
_atom_sites_solution_primary direct
_audit_creation_date 2020-02-14
_audit_creation_method
;
Olex2 1.3-alpha
(compiled 2020.02.04 svn.rd84adfe8 for OlexSys, GUI svn.r6020)
;
_audit_update_record
;
2020-08-31 deposited with the CCDC.	2020-10-09 downloaded from the CCDC.
;
_cell_angle_alpha 90
_cell_angle_beta 100.9442(15)
_cell_angle_gamma 90
_cell_formula_units_Z 4
_cell_length_a 43.5147(8)
_cell_length_b 7.94643(15)
_cell_length_c 20.3986(3)
_cell_measurement_reflns_used 19822
_cell_measurement_temperature 122.99(13)
_cell_measurement_theta_max 74.1740
_cell_measurement_theta_min 2.6880
_cell_volume 6925.3(2)
_computing_cell_refinement
;
CrysAlisPro, Agilent Technologies,
Version 1.171.37.34 (release 22-05-2014 CrysAlis171 .NET)
(compiled May 22 2014,16:03:01)
;
_computing_data_collection
;
CrysAlisPro, Agilent Technologies,
Version 1.171.37.34 (release 22-05-2014 CrysAlis171 .NET)
(compiled May 22 2014,16:03:01)
;
_computing_data_reduction
;
CrysAlisPro, Agilent Technologies,
Version 1.171.37.34 (release 22-05-2014 CrysAlis171 .NET)
(compiled May 22 2014,16:03:01)
;
_computing_molecular_graphics 'Olex2 1.3-alpha (Dolomanov et al., 2009)'
_computing_publication_material 'Olex2 1.3-alpha (Dolomanov et al., 2009)'
_computing_structure_refinement 'SHELXL 2018/3 (Sheldrick, 2015)'
_computing_structure_solution 'SIR97  (Burla et al.,  2007)'
_diffrn_ambient_environment N~2~
_diffrn_ambient_temperature 122.99(13)
_diffrn_detector 'CCD plate'
_diffrn_detector_area_resol_mean 16.7272
_diffrn_detector_type TitanS2
_diffrn_measured_fraction_theta_full 1.000
_diffrn_measured_fraction_theta_max 0.993
_diffrn_measurement_details
;
#__ type_ start__ end____ width___ exp.time_
  1 omega  -25.00   68.00   1.0000    1.0000
omega____ theta____ kappa____ phi______ frames
    -       44.0756  -57.0000  150.0000 93

#__ type_ start__ end____ width___ exp.time_
  2 omega   35.00  123.00   1.0000    1.0000
omega____ theta____ kappa____ phi______ frames
    -       44.0756 -178.0000  150.0000 88

#__ type_ start__ end____ width___ exp.time_
  3 omega   20.00  113.00   1.0000    1.0000
omega____ theta____ kappa____ phi______ frames
    -       44.0756   57.0000  -60.0000 93

#__ type_ start__ end____ width___ exp.time_
  4 omega   32.00   87.00   1.0000    4.0000
omega____ theta____ kappa____ phi______ frames
    -      104.5000  -30.0000  120.0000 55

#__ type_ start__ end____ width___ exp.time_
  5 omega   33.00  130.00   1.0000    4.0000
omega____ theta____ kappa____ phi______ frames
    -      104.5000  -77.0000  120.0000 97

#__ type_ start__ end____ width___ exp.time_
  6 omega   33.00  121.00   1.0000    4.0000
omega____ theta____ kappa____ phi______ frames
    -      104.5000 -125.0000  -30.0000 88

#__ type_ start__ end____ width___ exp.time_
  7 omega   82.00  170.00   1.0000    4.0000
omega____ theta____ kappa____ phi______ frames
    -      104.5000   45.0000  120.0000 88

#__ type_ start__ end____ width___ exp.time_
  8 omega   33.00  135.00   1.0000    4.0000
omega____ theta____ kappa____ phi______ frames
    -      104.5000  -77.0000  -30.0000 102

#__ type_ start__ end____ width___ exp.time_
  9 omega   40.00   93.00   1.0000    4.0000
omega____ theta____ kappa____ phi______ frames
    -      104.5000  -45.0000 -180.0000 53

#__ type_ start__ end____ width___ exp.time_
 10 omega   27.00  141.00   1.0000    4.0000
omega____ theta____ kappa____ phi______ frames
    -      104.5000  -15.0000  -60.0000 114

#__ type_ start__ end____ width___ exp.time_
 11 omega   20.00  113.00   1.0000    1.0000
omega____ theta____ kappa____ phi______ frames
    -       44.0756   57.0000    0.0000 93

#__ type_ start__ end____ width___ exp.time_
 12 omega   14.00  116.00   1.0000    1.0000
omega____ theta____ kappa____ phi______ frames
    -       44.0756   77.0000 -180.0000 102

#__ type_ start__ end____ width___ exp.time_
 13 omega   20.00  113.00   1.0000    1.0000
omega____ theta____ kappa____ phi______ frames
    -       44.0756   57.0000   90.0000 93

#__ type_ start__ end____ width___ exp.time_
 14 omega   79.00  174.00   1.0000    4.0000
omega____ theta____ kappa____ phi______ frames
    -      104.5000   61.0000 -120.0000 95

#__ type_ start__ end____ width___ exp.time_
 15 omega   82.00  173.00   1.0000    4.0000
omega____ theta____ kappa____ phi______ frames
    -      104.5000   45.0000  -60.0000 91

#__ type_ start__ end____ width___ exp.time_
 16 omega   79.00  174.00   1.0000    4.0000
omega____ theta____ kappa____ phi______ frames
    -      104.5000   61.0000 -180.0000 95

#__ type_ start__ end____ width___ exp.time_
 17 omega   74.00  176.00   1.0000    4.0000
omega____ theta____ kappa____ phi______ frames
    -      104.5000   77.0000  -30.0000 102

#__ type_ start__ end____ width___ exp.time_
 18 omega   74.00  176.00   1.0000    4.0000
omega____ theta____ kappa____ phi______ frames
    -      104.5000   77.0000   60.0000 102

#__ type_ start__ end____ width___ exp.time_
 19 omega   82.00  173.00   1.0000    4.0000
omega____ theta____ kappa____ phi______ frames
    -      104.5000   45.0000   30.0000 91

#__ type_ start__ end____ width___ exp.time_
 20 omega  -50.00   27.00   1.0000    1.0000
omega____ theta____ kappa____ phi______ frames
    -      -44.0756   38.0000    0.0000 77

#__ type_ start__ end____ width___ exp.time_
 21 omega   14.00  116.00   1.0000    1.0000
omega____ theta____ kappa____ phi______ frames
    -       44.0756   77.0000 -120.0000 102

#__ type_ start__ end____ width___ exp.time_
 22 omega   20.00  113.00   1.0000    1.0000
omega____ theta____ kappa____ phi______ frames
    -       44.0756   57.0000  150.0000 93

#__ type_ start__ end____ width___ exp.time_
 23 omega   79.00  174.00   1.0000    4.0000
omega____ theta____ kappa____ phi______ frames
    -      104.5000   61.0000 -150.0000 95

#__ type_ start__ end____ width___ exp.time_
 24 omega   23.00  109.00   1.0000    4.0000
omega____ theta____ kappa____ phi______ frames
    -      104.5000  -94.0000   60.0000 86

#__ type_ start__ end____ width___ exp.time_
 25 omega   74.00  176.00   1.0000    4.0000
omega____ theta____ kappa____ phi______ frames
    -      104.5000   77.0000   30.0000 102
;
_diffrn_measurement_device 'four-circle diffractometer'
_diffrn_measurement_device_type 'GV50, TitanS2'
_diffrn_measurement_method '\w scans'
_diffrn_orient_matrix_UB_11 0.0214671000
_diffrn_orient_matrix_UB_12 -0.0170921000
_diffrn_orient_matrix_UB_13 -0.0516397000
_diffrn_orient_matrix_UB_21 -0.0289463000
_diffrn_orient_matrix_UB_22 -0.0048517000
_diffrn_orient_matrix_UB_23 -0.0566925000
_diffrn_orient_matrix_UB_31 0.0011720000
_diffrn_orient_matrix_UB_32 0.1930610000
_diffrn_orient_matrix_UB_33 -0.0059766000
_diffrn_radiation_monochromator mirror
_diffrn_radiation_probe x-ray
_diffrn_radiation_type CuK\a
_diffrn_radiation_wavelength 1.54184
_diffrn_reflns_av_R_equivalents 0.0796
_diffrn_reflns_av_unetI/netI 0.0537
_diffrn_reflns_Laue_measured_fraction_full 1.000
_diffrn_reflns_Laue_measured_fraction_max 0.993
_diffrn_reflns_limit_h_max 54
_diffrn_reflns_limit_h_min -54
_diffrn_reflns_limit_k_max 9
_diffrn_reflns_limit_k_min -8
_diffrn_reflns_limit_l_max 25
_diffrn_reflns_limit_l_min -25
_diffrn_reflns_number 53433
_diffrn_reflns_point_group_measured_fraction_full 0.914
_diffrn_reflns_point_group_measured_fraction_max 0.897
_diffrn_reflns_theta_full 67.684
_diffrn_reflns_theta_max 74.437
_diffrn_reflns_theta_min 2.723
_diffrn_source 'micro-focus sealed X-ray tube'
_diffrn_source_type 'GV50 (Cu) X-ray Source'
_exptl_absorpt_coefficient_mu 11.430
_exptl_absorpt_correction_T_max 0.484
_exptl_absorpt_correction_T_min 0.056
_exptl_absorpt_correction_type gaussian
_exptl_absorpt_process_details
;
CrysAlisPro, Agilent Technologies,
Version 1.171.37.34 (release 22-05-2014 CrysAlis171 .NET)
(compiled May 22 2014,16:03:01)
Numerical absorption correction based on gaussian integration over
			a multifaceted crystal model
Empirical absorption correction using spherical harmonics,
 implemented in SCALE3 ABSPACK scaling algorithm.
;
_exptl_crystal_colour 'clear dark red'
_exptl_crystal_colour_lustre clear
_exptl_crystal_colour_modifier dark
_exptl_crystal_colour_primary red
_exptl_crystal_density_diffrn 1.768
_exptl_crystal_description plate
_exptl_crystal_F_000 3672
_exptl_crystal_size_max 0.4084
_exptl_crystal_size_mid 0.387
_exptl_crystal_size_min 0.0787
_refine_diff_density_max 1.066
_refine_diff_density_min -0.901
_refine_diff_density_rms 0.118
_refine_ls_abs_structure_details
;
 Refined as an inversion twin.
;
_refine_ls_abs_structure_Flack 0.274(18)
_refine_ls_extinction_method none
_refine_ls_goodness_of_fit_ref 1.046
_refine_ls_hydrogen_treatment mixed
_refine_ls_matrix_type full
_refine_ls_number_parameters 1116
_refine_ls_number_reflns 12674
_refine_ls_number_restraints 562
_refine_ls_restrained_S_all 1.035
_refine_ls_R_factor_all 0.0515
_refine_ls_R_factor_gt 0.0452
_refine_ls_shift/su_max 0.001
_refine_ls_shift/su_mean 0.000
_refine_ls_structure_factor_coef Fsqd
_refine_ls_weighting_details 'w=1/[\s^2^(Fo^2^)+(0.0811P)^2^+10.1942P] where P=(Fo^2^+2Fc^2^)/3'
_refine_ls_weighting_scheme calc
_refine_ls_wR_factor_gt 0.1144
_refine_ls_wR_factor_ref 0.1196
_reflns_Friedel_coverage 0.680
_reflns_Friedel_fraction_full 0.813
_reflns_Friedel_fraction_max 0.786
_reflns_number_gt 11748
_reflns_number_total 12674
_reflns_threshold_expression 'I > 2\s(I)'
_cod_data_source_file d0cc06150f2.cif
_cod_data_source_block abs
_cod_depositor_comments 'Adding full bibliography for 7127408--7127410.cif.'
_cod_original_formula_sum 'C60 H72 K3 Mo6 O16.50 P3'
_cod_database_code 7127408
_shelx_shelxl_version_number 2018/3
_chemical_oxdiff_formula 'C53 H40 K3 Mo6 O14 P3'
_shelx_space_group_comment
;
The symmetry employed for this shelxl refinement is uniquely defined
by the following loop, which should always be used as a source of
symmetry information in preference to the above space-group names.
They are only intended as comments.
;
_shelx_estimated_absorpt_t_max 0.467
_shelx_estimated_absorpt_t_min 0.089
_reflns_odcompleteness_completeness 99.97
_reflns_odcompleteness_iscentric 1
_reflns_odcompleteness_theta 66.97
_olex2_refinement_description
;
1. Twinned data refinement
 Scales: 0.726(18)
 0.274(18)
2. Fixed Uiso
 At 1.2 times of:
  All C(H) groups, All C(H,H) groups
3. Restrained distances
 P3-H3A = P3-H3B = P2-H2B = P2-H2A = P1-H1B = P1-H1A
 1.4 with sigma of 0.02
 O17-C59 = O17-C62
 1.44 with sigma of 0.02
 C60-C61
 1.54 with sigma of 0.02
 C59-C60 = C61-C62
 1.53 with sigma of 0.02
 O17-C60 = O17-C61 = C59-C61 = C60-C62
 2.38 with sigma of 0.04
 O13A-C43A \\sim O13B-C43B \\sim O13A-C46A \\sim O13B-C46B
 with sigma of 0.02
 C43B-C44B \\sim C45A-C46A \\sim C44B-C45B \\sim C45B-C46B \\sim C43A-C44A
\\sim C44A-C45A
 with sigma of 0.02
 O16A-C55A \\sim O16B-C58B \\sim O16B-C55B \\sim O16A-C58A
 with sigma of 0.02
 C56A-C55A \\sim C58B-C57B \\sim C57A-C56A \\sim C57B-C56B \\sim C56B-C55B
\\sim C58A-C57A
 with sigma of 0.02
 C59-C60 \\sim C60-C61 \\sim C61-C62
 with sigma of 0.02
 O17-C59 \\sim O17-C62
 with sigma of 0.02
 O17-C60 \\sim O17-C61
 with sigma of 0.04
 C60-C62 \\sim C59-C61
 with sigma of 0.04
4. Uiso/Uaniso restraints and constraints
C41A \\sim C40A \\sim C42A \\sim C38A \\sim C39A \\sim C38B \\sim C42B \\sim
C41B \\sim C40B \\sim C39B: within 1.7A with sigma of 0.01 and sigma for
terminal atoms of 0.02 within 1.7A
C46B \\sim C43A \\sim C44A \\sim C45B \\sim C45A \\sim C44B \\sim C43B \\sim
C46A: within 1.7A with sigma of 0.02 and sigma for terminal atoms of 0.04
within 1.7A
C53B \\sim C51A \\sim O15A \\sim C54B: within 1.7A with sigma of 0.02 and sigma
for terminal atoms of 0.04 within 1.7A
C29B \\sim C29A \\sim O9B \\sim O9A: within 1.7A with sigma of 0.01 and sigma
for terminal atoms of 0.02 within 1.7A
C37A \\sim C37B \\sim O12B \\sim O12A: within 1.7A with sigma of 0.02 and sigma
for terminal atoms of 0.02 within 1.7A
C58A \\sim C55A \\sim C55B \\sim C58B \\sim C57A \\sim C56A \\sim C57B \\sim
C56B: within 1.7A with sigma of 0.02 and sigma for terminal atoms of 0.04
within 1.7A
O17 \\sim C59 \\sim C60 \\sim C61 \\sim C62: within 2A with sigma of 0.04 and
sigma for terminal atoms of 0.08 within 2A
O13A \\sim O13B: within 1.7A with sigma of 0.02 and sigma for terminal atoms of
0.04 within 1.7A
C47B \\sim O14A \\sim O14B \\sim C50B \\sim C48B \\sim C50A: within 1.7A with
sigma of 0.02 and sigma for terminal atoms of 0.04 within 1.7A
C62 \\sim O17: within 1.7A with sigma of 0.02 and sigma for terminal atoms of
0.04 within 1.7A
Uanis(C40B) \\sim Ueq: with sigma of 0.01 and sigma for terminal atoms of 0.02
5. Rigid body (RIGU) restrains
 O17, C59, C60, C61, C62
 with sigma for 1-2 distances of 0.004 and sigma for 1-3 distances of 0.004
6. Others
 Fixed Sof: K3A(0.56) C37A(0.56) O9B(0.44) C41A(0.56) H41A(0.56) C40A(0.56)
 H40A(0.56) C42A(0.56) H42A(0.56) C38A(0.56) H38A(0.56) C39A(0.56) H39A(0.56)
 K3B(0.44) O9A(0.56) C29A(0.56) C29B(0.44) C38B(0.44) H38B(0.44) C42B(0.44)
 H42B(0.44) C41B(0.44) H41B(0.44) C40B(0.44) H40B(0.44) C39B(0.44) H39B(0.44)
 O12A(0.56) C37B(0.44) O12B(0.44) O16A(0.56) C55A(0.56) H55A(0.56) H55B(0.56)
 C56A(0.56) H56A(0.56) H56B(0.56) C57A(0.56) H57A(0.56) H57B(0.56) C58A(0.56)
 H58A(0.56) H58B(0.56) O15A(0.54) C54A(0.54) H54A(0.54) H54B(0.54) C53A(0.54)
 H53A(0.54) H53B(0.54) C52A(0.54) H52A(0.54) H52B(0.54) C51A(0.54) H51A(0.54)
 H51B(0.54) O15B(0.46) C51B(0.46) H51C(0.46) H51D(0.46) C52B(0.46) H52C(0.46)
 H52D(0.46) C53B(0.46) H53C(0.46) H53D(0.46) C54B(0.46) H54C(0.46) H54D(0.46)
 O16B(0.44) C55B(0.44) H55C(0.44) H55D(0.44) C56B(0.44) H56C(0.44) H56D(0.44)
 C57B(0.44) H57C(0.44) H57D(0.44) C58B(0.44) H58C(0.44) H58D(0.44) O14A(0.56)
 C47A(0.56) H47A(0.56) H47B(0.56) C48A(0.56) H48A(0.56) H48B(0.56) C49A(0.56)
 H49A(0.56) H49B(0.56) C50A(0.56) H50A(0.56) H50B(0.56) O14B(0.44) C47B(0.44)
 H47C(0.44) H47D(0.44) C48B(0.44) H48C(0.44) H48D(0.44) C49B(0.44) H49C(0.44)
 H49D(0.44) C50B(0.44) H50C(0.44) H50D(0.44) O13A(0.56) C46A(0.56) H46A(0.56)
 H46B(0.56) C45A(0.56) H45A(0.56) H45B(0.56) C44A(0.56) H44A(0.56) H44B(0.56)
 C43A(0.56) H43A(0.56) H43B(0.56) O13B(0.44) C46B(0.44) H46C(0.44) H46D(0.44)
 C45B(0.44) H45C(0.44) H45D(0.44) C44B(0.44) H44C(0.44) H44D(0.44) C43B(0.44)
 H43C(0.44) H43D(0.44) O17(0.5) C59(0.5) H59A(0.5) H59B(0.5) C60(0.5) H60A(0.5)
 H60B(0.5) C61(0.5) H61A(0.5) H61B(0.5) C62(0.5) H62A(0.5) H62B(0.5)
7.a Secondary CH2 refined with riding coordinates:
 C55A(H55A,H55B), C56A(H56A,H56B), C57A(H57A,H57B), C58A(H58A,H58B), C54A(H54A,
 H54B), C53A(H53A,H53B), C52A(H52A,H52B), C51A(H51A,H51B), C51B(H51C,H51D),
 C52B(H52C,H52D), C53B(H53C,H53D), C54B(H54C,H54D), C55B(H55C,H55D), C56B(H56C,
 H56D), C57B(H57C,H57D), C58B(H58C,H58D), C47A(H47A,H47B), C48A(H48A,H48B),
 C49A(H49A,H49B), C50A(H50A,H50B), C47B(H47C,H47D), C48B(H48C,H48D), C49B(H49C,
 H49D), C50B(H50C,H50D), C46A(H46A,H46B), C45A(H45A,H45B), C44A(H44A,H44B),
 C43A(H43A,H43B), C46B(H46C,H46D), C45B(H45C,H45D), C44B(H44C,H44D), C43B(H43C,
 H43D), C59(H59A,H59B), C60(H60A,H60B), C61(H61A,H61B), C62(H62A,H62B)
7.b Aromatic/amide H refined with riding coordinates:
 C3(H3), C5(H5), C10(H10), C4(H4), C6(H6), C21(H21), C7(H7), C24(H24),
 C25(H25), C34(H34), C11(H11), C13(H13), C27(H27), C12(H12), C19(H19), C20(H20),
  C33(H33), C32(H32), C26(H26), C31(H31), C17(H17), C28(H28), C35(H35),
 C14(H14), C18(H18), C41A(H41A), C40A(H40A), C42A(H42A), C38A(H38A), C39A(H39A),
  C38B(H38B), C42B(H42B), C41B(H41B), C40B(H40B), C39B(H39B)
;
_olex2_submission_special_instructions 'No special instructions were received'

loop_
_space_group_symop_operation_xyz
'x, y, z'
'-x, y, -z'
'x+1/2, y+1/2, z'
'-x+1/2, y+1/2, -z'

loop_
_atom_site_label
_atom_site_type_symbol
_atom_site_fract_x
_atom_site_fract_y
_atom_site_fract_z
_atom_site_U_iso_or_equiv
_atom_site_adp_type
_atom_site_occupancy
_atom_site_site_symmetry_order
_atom_site_calc_flag
_atom_site_refinement_flags_posn
_atom_site_refinement_flags_adp
_atom_site_refinement_flags_occupancy
_atom_site_disorder_assembly
_atom_site_disorder_group
Mo1 Mo 0.52402(2) 0.79210(9) 0.79097(3) 0.02217(14) Uani 1 1 d . . . . .
Mo2 Mo 0.47705(2) 1.04272(10) 0.70032(3) 0.02640(16) Uani 1 1 d . . . . .
Mo4 Mo 0.63195(2) 0.28043(10) 0.62745(3) 0.02786(16) Uani 1 1 d . . . . .
Mo3 Mo 0.60221(2) 0.53620(11) 0.51368(3) 0.03292(17) Uani 1 1 d . . . . .
Mo6 Mo 0.88116(2) 0.70247(11) 0.97910(4) 0.03606(19) Uani 1 1 d . . . . .
Mo5 Mo 0.84620(2) 0.93018(12) 0.86015(4) 0.03529(18) Uani 1 1 d . . . . .
K2 K 0.500000 0.4730(4) 0.500000 0.0425(7) Uani 1 2 d S T P . .
K1 K 0.500000 0.9726(4) 0.500000 0.0437(7) Uani 1 2 d S T P . .
P1 P 0.52354(5) 1.0898(3) 0.78054(10) 0.0268(4) Uani 1 1 d D . . . .
K4 K 0.95742(7) 1.2489(4) 0.94057(11) 0.0554(8) Uani 1 1 d . . . . .
P2 P 0.62656(6) 0.5766(3) 0.62716(11) 0.0320(5) Uani 1 1 d D . . . .
P3 P 0.85749(10) 0.6401(4) 0.86730(15) 0.0513(8) Uani 1 1 d D . . . .
K3A K 0.74490(12) 0.5641(9) 0.7196(3) 0.0538(14) Uani 0.56 1 d . . P A 1
O5 O 0.54395(18) 0.7263(11) 0.5420(3) 0.0405(17) Uani 1 1 d . . . . .
O4 O 0.50825(15) 1.2289(10) 0.5974(3) 0.0334(15) Uani 1 1 d . . . . .
O1 O 0.51877(19) 0.8604(11) 0.9367(3) 0.0419(18) Uani 1 1 d . . . . .
O6 O 0.55636(17) 0.2306(10) 0.5008(3) 0.0386(17) Uani 1 1 d . . . . .
O2 O 0.45770(17) 0.6575(11) 0.7995(4) 0.0441(18) Uani 1 1 d . . . . .
O7 O 0.7026(2) 0.3674(13) 0.6572(5) 0.057(2) Uani 1 1 d . . . . .
O8 O 0.6477(2) 0.1409(12) 0.4947(4) 0.055(2) Uani 1 1 d . . . . .
O3 O 0.48466(18) 0.7336(10) 0.6102(3) 0.0407(17) Uani 1 1 d . . . . .
O11 O 0.9160(2) 1.0456(14) 0.9897(4) 0.062(3) Uani 1 1 d . . . . .
C15 C 0.5667(3) 0.6501(15) 0.5339(5) 0.040(2) Uani 1 1 d . . . . .
C23 C 0.6413(3) 0.2005(15) 0.5427(5) 0.039(2) Uani 1 1 d . . . . .
C3 C 0.5524(2) 0.5431(15) 0.8001(5) 0.0345(19) Uani 1 1 d . . . . .
H3 H 0.547386 0.455143 0.827771 0.041 Uiso 1 1 calc R U . . .
C5 C 0.5747(2) 0.7798(15) 0.7640(5) 0.0334(19) Uani 1 1 d . . . . .
H5 H 0.587031 0.878112 0.763451 0.040 Uiso 1 1 calc R U . . .
C10 C 0.4259(2) 1.1197(16) 0.6580(5) 0.038(2) Uani 1 1 d . . . . .
H10 H 0.418238 1.110763 0.611283 0.045 Uiso 1 1 calc R U . . .
C4 C 0.5739(2) 0.6748(14) 0.8198(5) 0.032(2) Uani 1 1 d . . . . .
H4 H 0.585820 0.690601 0.863454 0.038 Uiso 1 1 calc R U . . .
C6 C 0.5536(2) 0.7107(17) 0.7096(4) 0.039(2) Uani 1 1 d . . . . .
H6 H 0.549469 0.754556 0.665431 0.047 Uiso 1 1 calc R U . . .
C21 C 0.6123(4) 0.7580(16) 0.4455(6) 0.060(4) Uani 1 1 d . . . . .
H21 H 0.602657 0.864743 0.447437 0.072 Uiso 1 1 calc R U . . .
C22 C 0.6755(2) 0.3328(14) 0.6444(5) 0.035(2) Uani 1 1 d . . . . .
C7 C 0.5398(2) 0.5659(14) 0.7313(5) 0.036(2) Uani 1 1 d . . . . .
H7 H 0.524658 0.495987 0.704644 0.044 Uiso 1 1 calc R U . . .
C2 C 0.4818(2) 0.7165(13) 0.7926(4) 0.0289(18) Uani 1 1 d . . . . .
C24 C 0.5850(2) 0.1891(19) 0.6602(5) 0.048(3) Uani 1 1 d . . . . .
H24 H 0.564900 0.228689 0.639481 0.057 Uiso 1 1 calc R U . . .
C25 C 0.6044(2) 0.2605(16) 0.7165(5) 0.040(2) Uani 1 1 d . . . . .
H25 H 0.599743 0.357446 0.740052 0.048 Uiso 1 1 calc R U . . .
C16 C 0.5747(3) 0.3401(14) 0.5079(4) 0.036(2) Uani 1 1 d . . . . .
C34 C 0.8461(3) 1.1817(16) 0.8034(6) 0.052(3) Uani 1 1 d . . . . .
H34 H 0.829465 1.259705 0.802527 0.062 Uiso 1 1 calc R U . . .
C11 C 0.4405(3) 1.2616(16) 0.6910(6) 0.045(3) Uani 1 1 d . . . . .
H11 H 0.444314 1.364953 0.670505 0.054 Uiso 1 1 calc R U . . .
C13 C 0.4385(3) 1.0602(18) 0.7686(5) 0.045(3) Uani 1 1 d . . . . .
H13 H 0.440785 1.002610 0.810018 0.054 Uiso 1 1 calc R U . . .
C8 C 0.4828(2) 0.8421(14) 0.6471(4) 0.033(2) Uani 1 1 d . . . . .
C27 C 0.6302(3) 0.0317(16) 0.6852(5) 0.043(2) Uani 1 1 d . . . . .
H27 H 0.645606 -0.052135 0.683873 0.052 Uiso 1 1 calc R U . . .
C12 C 0.4487(3) 1.2243(18) 0.7606(5) 0.048(3) Uani 1 1 d . . . . .
H12 H 0.459065 1.296863 0.794747 0.058 Uiso 1 1 calc R U . . .
C19 C 0.6476(3) 0.548(2) 0.4638(6) 0.050(3) Uani 1 1 d . . . . .
H19 H 0.666004 0.485612 0.480623 0.060 Uiso 1 1 calc R U . . .
C9 C 0.4974(2) 1.1542(13) 0.6386(4) 0.032(2) Uani 1 1 d . . . . .
C20 C 0.6408(4) 0.7118(19) 0.4824(6) 0.060(4) Uani 1 1 d . . . . .
H20 H 0.653706 0.779196 0.514945 0.072 Uiso 1 1 calc R U . . .
C33 C 0.8741(3) 1.1749(17) 0.8510(6) 0.050(3) Uani 1 1 d . . . . .
H33 H 0.879521 1.246435 0.888708 0.060 Uiso 1 1 calc R U . . .
C32 C 0.8925(3) 1.045(2) 0.8332(5) 0.049(3) Uani 1 1 d . . . . .
H32 H 0.912703 1.013738 0.856514 0.059 Uiso 1 1 calc R U . . .
C26 C 0.6319(2) 0.1628(14) 0.7317(5) 0.035(2) Uani 1 1 d . . . . .
H26 H 0.648823 0.182624 0.767740 0.042 Uiso 1 1 calc R U . . .
C31 C 0.8759(4) 0.9668(17) 0.7747(5) 0.054(3) Uani 1 1 d . . . . .
H31 H 0.882943 0.874830 0.751714 0.064 Uiso 1 1 calc R U . . .
C36 C 0.9017(2) 0.9178(16) 0.9812(5) 0.036(2) Uani 1 1 d . . . . .
O10 O 0.8191(4) 1.049(2) 0.9829(7) 0.115(6) Uani 1 1 d . . . . .
C37A C 0.9213(5) 0.646(3) 0.9509(10) 0.032(4) Uani 0.56 1 d . U P B 1
C1 C 0.5211(2) 0.8382(13) 0.8804(4) 0.0306(19) Uani 1 1 d . . . . .
C17 C 0.5992(4) 0.6209(19) 0.4037(5) 0.058(4) Uani 1 1 d . . . . .
H17 H 0.579498 0.617420 0.374331 0.070 Uiso 1 1 calc R U . . .
C28 C 0.6007(3) 0.0479(19) 0.6400(5) 0.048(3) Uani 1 1 d . . . . .
H28 H 0.593133 -0.023450 0.603140 0.057 Uiso 1 1 calc R U . . .
C35 C 0.8473(4) 1.0502(18) 0.7570(5) 0.056(3) Uani 1 1 d . . . . .
H35 H 0.831334 1.023212 0.719960 0.067 Uiso 1 1 calc R U . . .
C14 C 0.4243(3) 0.9917(16) 0.7058(5) 0.043(3) Uani 1 1 d . . . . .
H14 H 0.415601 0.882482 0.697521 0.051 Uiso 1 1 calc R U . . .
O9B O 0.7751(5) 0.840(4) 0.8261(14) 0.060(5) Uani 0.44 1 d . U P A 2
C18 C 0.6218(3) 0.4928(17) 0.4154(5) 0.053(3) Uani 1 1 d . . . . .
H18 H 0.620070 0.385883 0.394154 0.063 Uiso 1 1 calc R U . . .
C41A C 0.8636(9) 0.743(4) 1.0798(13) 0.053(4) Uani 0.56 1 d . U P B 1
H41A H 0.863692 0.852031 1.098732 0.063 Uiso 0.56 1 calc R U P B 1
C30 C 0.8300(3) 1.000(2) 0.9389(7) 0.064(4) Uani 1 1 d . . . . .
C40A C 0.8375(8) 0.670(5) 1.0361(14) 0.056(4) Uani 0.56 1 d . U P B 1
H40A H 0.817309 0.717579 1.021786 0.068 Uiso 0.56 1 calc R U P B 1
C42A C 0.8901(9) 0.628(5) 1.0916(13) 0.056(5) Uani 0.56 1 d . U P B 1
H42A H 0.909850 0.647593 1.119664 0.068 Uiso 0.56 1 calc R U P B 1
C38A C 0.8808(9) 0.481(4) 1.0528(14) 0.062(5) Uani 0.56 1 d . U P B 1
H38A H 0.893489 0.384349 1.050068 0.074 Uiso 0.56 1 calc R U P B 1
C39A C 0.8485(8) 0.503(4) 1.0182(13) 0.059(4) Uani 0.56 1 d . U P B 1
H39A H 0.836510 0.424341 0.988988 0.071 Uiso 0.56 1 calc R U P B 1
K3B K 0.73873(18) 0.6181(13) 0.7400(4) 0.0556(19) Uani 0.44 1 d . . P A 2
O9A O 0.7814(4) 0.782(3) 0.8018(11) 0.066(4) Uani 0.56 1 d . U P A 1
C29A C 0.8063(7) 0.833(4) 0.8243(18) 0.056(5) Uani 0.56 1 d . U P A 1
C29B C 0.8015(9) 0.880(6) 0.838(3) 0.057(6) Uani 0.44 1 d . U P A 2
C38B C 0.8678(11) 0.474(5) 1.0378(18) 0.060(5) Uani 0.44 1 d . U P B 2
H38B H 0.868966 0.364455 1.019887 0.072 Uiso 0.44 1 calc R U P B 2
C42B C 0.8916(11) 0.559(6) 1.0805(19) 0.059(5) Uani 0.44 1 d . U P B 2
H42B H 0.912394 0.521243 1.096489 0.071 Uiso 0.44 1 calc R U P B 2
C41B C 0.8793(12) 0.703(6) 1.0939(15) 0.056(5) Uani 0.44 1 d . U P B 2
H41B H 0.889854 0.784759 1.123869 0.067 Uiso 0.44 1 calc R U P B 2
C40B C 0.8501(10) 0.719(5) 1.0603(17) 0.051(4) Uani 0.44 1 d . U P B 2
H40B H 0.837290 0.815042 1.061064 0.061 Uiso 0.44 1 calc R U P B 2
C39B C 0.8417(9) 0.583(6) 1.0263(16) 0.052(5) Uani 0.44 1 d . U P B 2
H39B H 0.821859 0.561261 0.998996 0.062 Uiso 0.44 1 calc R U P B 2
O12A O 0.9447(3) 0.606(2) 0.9331(7) 0.045(3) Uani 0.56 1 d . U P B 1
C37B C 0.9106(6) 0.587(4) 0.9482(14) 0.036(5) Uani 0.44 1 d . U P B 2
O12B O 0.9309(3) 0.510(2) 0.9286(7) 0.029(3) Uani 0.44 1 d . U P B 2
O16A O 0.7661(6) 0.349(4) 0.8274(11) 0.089(8) Uani 0.56 1 d D . P A 1
C55A C 0.7508(10) 0.199(4) 0.829(3) 0.084(9) Uani 0.56 1 d D U P A 1
H55A H 0.764794 0.105194 0.821200 0.101 Uiso 0.56 1 calc R U P A 1
H55B H 0.732186 0.196289 0.792311 0.101 Uiso 0.56 1 calc R U P A 1
C56A C 0.7407(18) 0.174(7) 0.895(2) 0.081(8) Uani 0.56 1 d D U P A 1
H56A H 0.717597 0.167811 0.889452 0.097 Uiso 0.56 1 calc R U P A 1
H56B H 0.749957 0.070328 0.917739 0.097 Uiso 0.56 1 calc R U P A 1
C57A C 0.7535(13) 0.330(7) 0.9325(19) 0.080(8) Uani 0.56 1 d D U P A 1
H57A H 0.736624 0.412160 0.934278 0.097 Uiso 0.56 1 calc R U P A 1
H57B H 0.764034 0.301824 0.978590 0.097 Uiso 0.56 1 calc R U P A 1
C58A C 0.7765(7) 0.397(5) 0.8924(14) 0.077(8) Uani 0.56 1 d D U P A 1
H58A H 0.777610 0.520818 0.895653 0.092 Uiso 0.56 1 calc R U P A 1
H58B H 0.797578 0.350014 0.909325 0.092 Uiso 0.56 1 calc R U P A 1
O15A O 0.7870(3) 0.517(2) 0.6387(9) 0.050(4) Uani 0.54 1 d . U P A 1
C54A C 0.8062(6) 0.663(3) 0.6342(17) 0.056(6) Uani 0.54 1 d . . P A 1
H54A H 0.798819 0.760487 0.656975 0.067 Uiso 0.54 1 calc R U P A 1
H54B H 0.806045 0.692547 0.587015 0.067 Uiso 0.54 1 calc R U P A 1
C53A C 0.8388(5) 0.608(5) 0.6693(14) 0.051(7) Uani 0.54 1 d . . P A 1
H53A H 0.855109 0.667115 0.650106 0.061 Uiso 0.54 1 calc R U P A 1
H53B H 0.842017 0.633163 0.717638 0.061 Uiso 0.54 1 calc R U P A 1
C52A C 0.8399(10) 0.426(5) 0.658(3) 0.064(11) Uani 0.54 1 d . . P A 1
H52A H 0.853128 0.368620 0.695927 0.077 Uiso 0.54 1 calc R U P A 1
H52B H 0.848065 0.401407 0.616603 0.077 Uiso 0.54 1 calc R U P A 1
C51A C 0.8057(8) 0.372(5) 0.6501(18) 0.060(7) Uani 0.54 1 d . U P A 1
H51A H 0.800209 0.292849 0.612222 0.071 Uiso 0.54 1 calc R U P A 1
H51B H 0.802316 0.314560 0.691251 0.071 Uiso 0.54 1 calc R U P A 1
O15B O 0.7898(5) 0.554(4) 0.6884(16) 0.076(7) Uani 0.46 1 d . . P A 2
C51B C 0.8177(10) 0.646(5) 0.6766(18) 0.072(12) Uani 0.46 1 d . . P A 2
H51C H 0.827805 0.708714 0.716926 0.086 Uiso 0.46 1 calc R U P A 2
H51D H 0.812302 0.725527 0.638791 0.086 Uiso 0.46 1 calc R U P A 2
C52B C 0.8390(13) 0.501(8) 0.660(2) 0.068(17) Uani 0.46 1 d . . P A 2
H52C H 0.852366 0.538904 0.628490 0.082 Uiso 0.46 1 calc R U P A 2
H52D H 0.852443 0.455986 0.700785 0.082 Uiso 0.46 1 calc R U P A 2
C53B C 0.8156(10) 0.375(6) 0.629(2) 0.063(9) Uani 0.46 1 d . U P A 2
H53C H 0.809944 0.394458 0.579890 0.076 Uiso 0.46 1 calc R U P A 2
H53D H 0.824160 0.260027 0.636502 0.076 Uiso 0.46 1 calc R U P A 2
C54B C 0.7886(9) 0.396(5) 0.659(2) 0.069(7) Uani 0.46 1 d . U P A 2
H54C H 0.769266 0.385215 0.625124 0.082 Uiso 0.46 1 calc R U P A 2
H54D H 0.788467 0.308351 0.693538 0.082 Uiso 0.46 1 calc R U P A 2
O16B O 0.7511(8) 0.407(4) 0.8405(17) 0.088(10) Uani 0.44 1 d D . P A 2
C55B C 0.7659(10) 0.459(7) 0.9025(19) 0.084(9) Uani 0.44 1 d D U P A 2
H55C H 0.760042 0.576094 0.910731 0.101 Uiso 0.44 1 calc R U P A 2
H55D H 0.788889 0.453128 0.906095 0.101 Uiso 0.44 1 calc R U P A 2
C56B C 0.7556(17) 0.342(8) 0.952(2) 0.082(9) Uani 0.44 1 d D U P A 2
H56C H 0.740076 0.395998 0.975133 0.099 Uiso 0.44 1 calc R U P A 2
H56D H 0.773635 0.302621 0.986055 0.099 Uiso 0.44 1 calc R U P A 2
C57B C 0.741(2) 0.200(9) 0.908(3) 0.080(9) Uani 0.44 1 d D U P A 2
H57C H 0.752980 0.094474 0.920691 0.095 Uiso 0.44 1 calc R U P A 2
H57D H 0.719323 0.182447 0.912886 0.095 Uiso 0.44 1 calc R U P A 2
C58B C 0.7420(13) 0.240(5) 0.836(3) 0.088(10) Uani 0.44 1 d D U P A 2
H58C H 0.757478 0.169328 0.818435 0.106 Uiso 0.44 1 calc R U P A 2
H58D H 0.721188 0.225909 0.806783 0.106 Uiso 0.44 1 calc R U P A 2
O14A O 0.7273(7) 0.806(4) 0.6230(14) 0.085(7) Uani 0.56 1 d . U P A 1
C47A C 0.7212(7) 0.982(3) 0.6271(15) 0.063(7) Uani 0.56 1 d . . P A 1
H47A H 0.734316 1.030920 0.667571 0.075 Uiso 0.56 1 calc R U P A 1
H47B H 0.698920 1.001360 0.629022 0.075 Uiso 0.56 1 calc R U P A 1
C48A C 0.7293(8) 1.063(5) 0.5636(15) 0.068(9) Uani 0.56 1 d . . P A 1
H48A H 0.710122 1.085104 0.529813 0.082 Uiso 0.56 1 calc R U P A 1
H48B H 0.740792 1.170312 0.574225 0.082 Uiso 0.56 1 calc R U P A 1
C49A C 0.7492(7) 0.935(6) 0.5398(18) 0.091(11) Uani 0.56 1 d . . P A 1
H49A H 0.771330 0.945991 0.562332 0.109 Uiso 0.56 1 calc R U P A 1
H49B H 0.747804 0.941739 0.490858 0.109 Uiso 0.56 1 calc R U P A 1
C50A C 0.7350(8) 0.776(5) 0.5593(16) 0.081(7) Uani 0.56 1 d . U P A 1
H50A H 0.716031 0.746854 0.526227 0.097 Uiso 0.56 1 calc R U P A 1
H50B H 0.750141 0.681898 0.561799 0.097 Uiso 0.56 1 calc R U P A 1
O14B O 0.7308(10) 0.836(5) 0.6570(17) 0.093(8) Uani 0.44 1 d . U P A 2
C47B C 0.7170(16) 0.804(9) 0.596(3) 0.093(8) Uani 0.44 1 d . U P A 2
H47C H 0.694094 0.803930 0.594407 0.111 Uiso 0.44 1 calc R U P A 2
H47D H 0.722939 0.688679 0.584676 0.111 Uiso 0.44 1 calc R U P A 2
C48B C 0.7239(14) 0.920(7) 0.545(3) 0.099(10) Uani 0.44 1 d . U P A 2
H48C H 0.704802 0.973165 0.519841 0.118 Uiso 0.44 1 calc R U P A 2
H48D H 0.735658 0.864341 0.514177 0.118 Uiso 0.44 1 calc R U P A 2
C49B C 0.7441(14) 1.043(6) 0.591(2) 0.081(12) Uani 0.44 1 d . . P A 2
H49C H 0.765658 1.041568 0.582251 0.098 Uiso 0.44 1 calc R U P A 2
H49D H 0.735668 1.158445 0.582252 0.098 Uiso 0.44 1 calc R U P A 2
C50B C 0.7450(13) 1.002(6) 0.661(2) 0.091(11) Uani 0.44 1 d . U P A 2
H50C H 0.732666 1.083970 0.681936 0.110 Uiso 0.44 1 calc R U P A 2
H50D H 0.766716 0.999582 0.686293 0.110 Uiso 0.44 1 calc R U P A 2
O13A O 0.7029(5) 0.636(3) 0.7965(17) 0.102(8) Uani 0.56 1 d D U P A 1
C46A C 0.7025(8) 0.818(4) 0.8052(19) 0.092(8) Uani 0.56 1 d D U P A 1
H46A H 0.694951 0.875717 0.762143 0.110 Uiso 0.56 1 calc R U P A 1
H46B H 0.723604 0.861074 0.824945 0.110 Uiso 0.56 1 calc R U P A 1
C45A C 0.6805(8) 0.840(5) 0.8514(19) 0.087(8) Uani 0.56 1 d D U P A 1
H45A H 0.669686 0.950322 0.844398 0.105 Uiso 0.56 1 calc R U P A 1
H45B H 0.691344 0.831461 0.898496 0.105 Uiso 0.56 1 calc R U P A 1
C44A C 0.6582(6) 0.699(4) 0.8328(14) 0.075(6) Uani 0.56 1 d D U P A 1
H44A H 0.641627 0.731197 0.794590 0.089 Uiso 0.56 1 calc R U P A 1
H44B H 0.648172 0.668709 0.870940 0.089 Uiso 0.56 1 calc R U P A 1
C43A C 0.6768(6) 0.553(4) 0.8143(15) 0.066(6) Uani 0.56 1 d D U P A 1
H43A H 0.683370 0.476000 0.852628 0.079 Uiso 0.56 1 calc R U P A 1
H43B H 0.664870 0.488733 0.776266 0.079 Uiso 0.56 1 calc R U P A 1
O13B O 0.6876(6) 0.734(4) 0.7734(11) 0.071(7) Uani 0.44 1 d D U P A 2
C46B C 0.6685(11) 0.613(6) 0.8001(17) 0.081(9) Uani 0.44 1 d D U P A 2
H46C H 0.674367 0.498281 0.788172 0.097 Uiso 0.44 1 calc R U P A 2
H46D H 0.646262 0.631416 0.779769 0.097 Uiso 0.44 1 calc R U P A 2
C45B C 0.6725(10) 0.627(6) 0.8734(18) 0.088(8) Uani 0.44 1 d D U P A 2
H45C H 0.677534 0.516814 0.895612 0.106 Uiso 0.44 1 calc R U P A 2
H45D H 0.653750 0.675115 0.887175 0.106 Uiso 0.44 1 calc R U P A 2
C44B C 0.6997(10) 0.745(5) 0.887(2) 0.094(9) Uani 0.44 1 d D U P A 2
H44C H 0.700327 0.808729 0.928961 0.113 Uiso 0.44 1 calc R U P A 2
H44D H 0.719878 0.685439 0.888908 0.113 Uiso 0.44 1 calc R U P A 2
C43B C 0.6922(11) 0.855(5) 0.8276(18) 0.084(9) Uani 0.44 1 d D U P A 2
H43C H 0.672947 0.921212 0.827962 0.101 Uiso 0.44 1 calc R U P A 2
H43D H 0.709651 0.932675 0.824622 0.101 Uiso 0.44 1 calc R U P A 2
O17 O 0.9915(3) 1.0183(16) 0.9949(7) 0.034(3) Uani 0.5 1 d D U P C -1
C59 C 1.0108(5) 0.915(3) 0.9543(12) 0.039(5) Uani 0.5 1 d D U P C -1
H59A H 1.031484 0.880399 0.979800 0.046 Uiso 0.5 1 calc R U P C -1
H59B H 1.012748 0.967422 0.911261 0.046 Uiso 0.5 1 calc R U P C -1
C60 C 0.9859(4) 0.777(2) 0.9478(7) 0.031(3) Uani 0.5 1 d D U P C -1
H60A H 0.992960 0.671699 0.929092 0.037 Uiso 0.5 1 calc R U P C -1
H60B H 0.965793 0.813318 0.920150 0.037 Uiso 0.5 1 calc R U P C -1
C61 C 0.9834(4) 0.756(2) 1.0215(7) 0.030(3) Uani 0.5 1 d D U P C -1
H61A H 0.961245 0.746862 1.026132 0.037 Uiso 0.5 1 calc R U P C -1
H61B H 0.994664 0.653444 1.040548 0.037 Uiso 0.5 1 calc R U P C -1
C62 C 0.9983(8) 0.912(2) 1.0564(8) 0.043(6) Uani 0.5 1 d D U P C -1
H62A H 0.987586 0.951612 1.092201 0.052 Uiso 0.5 1 calc R U P C -1
H62B H 1.021018 0.898179 1.073905 0.052 Uiso 0.5 1 calc R U P C -1
H2A H 0.609(2) 0.632(16) 0.673(5) 0.04(3) Uiso 1 1 d D . . . .
H3A H 0.872(3) 0.571(16) 0.818(5) 0.05(3) Uiso 1 1 d D . . . .
H2B H 0.654(2) 0.666(17) 0.650(6) 0.06(4) Uiso 1 1 d D . . . .
H1A H 0.5532(16) 1.13(2) 0.769(7) 0.07(4) Uiso 1 1 d D . . . .
H1B H 0.523(3) 1.165(16) 0.842(3) 0.05(4) Uiso 1 1 d D . . . .
H3B H 0.833(2) 0.526(13) 0.859(6) 0.05(3) Uiso 1 1 d D . . . .

loop_
_atom_site_aniso_label
_atom_site_aniso_U_11
_atom_site_aniso_U_22
_atom_site_aniso_U_33
_atom_site_aniso_U_23
_atom_site_aniso_U_13
_atom_site_aniso_U_12
Mo1 0.0322(3) 0.0173(3) 0.0182(2) -0.0002(3) 0.0078(2) -0.0029(3)
Mo2 0.0373(3) 0.0224(4) 0.0203(3) 0.0001(3) 0.0073(2) 0.0020(3)
Mo4 0.0376(3) 0.0203(4) 0.0273(3) -0.0005(3) 0.0101(2) 0.0017(3)
Mo3 0.0522(4) 0.0214(4) 0.0249(3) 0.0007(3) 0.0066(3) -0.0026(3)
Mo6 0.0514(4) 0.0284(5) 0.0295(3) 0.0044(3) 0.0104(3) 0.0021(4)
Mo5 0.0355(3) 0.0317(5) 0.0355(4) 0.0026(3) -0.0014(3) -0.0060(3)
K2 0.0638(18) 0.0225(17) 0.0383(14) 0.000 0.0027(13) 0.000
K1 0.076(2) 0.0223(17) 0.0307(13) 0.000 0.0060(13) 0.000
P1 0.0416(11) 0.0172(12) 0.0230(9) -0.0001(8) 0.0099(8) -0.0045(9)
K4 0.0752(15) 0.063(2) 0.0283(9) -0.0006(10) 0.0095(9) -0.0369(15)
P2 0.0454(11) 0.0206(14) 0.0295(10) -0.0043(9) 0.0055(9) 0.0038(10)
P3 0.087(2) 0.0288(17) 0.0353(13) -0.0008(11) 0.0054(13) -0.0161(16)
K3A 0.034(2) 0.055(4) 0.072(4) -0.018(3) 0.010(2) -0.012(2)
O5 0.052(4) 0.035(4) 0.031(3) 0.003(3) -0.001(3) 0.006(3)
O4 0.044(3) 0.036(4) 0.022(3) 0.003(3) 0.010(2) -0.006(3)
O1 0.065(4) 0.045(5) 0.020(3) -0.007(3) 0.018(3) 0.003(4)
O6 0.049(4) 0.037(5) 0.028(3) -0.004(3) 0.004(3) -0.014(3)
O2 0.038(3) 0.041(5) 0.056(4) 0.005(4) 0.014(3) -0.012(3)
O7 0.044(4) 0.051(6) 0.076(6) -0.001(5) 0.015(4) 0.003(4)
O8 0.090(6) 0.037(5) 0.046(4) -0.013(4) 0.033(4) 0.007(4)
O3 0.056(4) 0.038(5) 0.027(3) -0.011(3) 0.003(3) 0.004(3)
O11 0.073(5) 0.062(6) 0.043(4) 0.017(4) -0.007(4) -0.036(5)
C15 0.061(6) 0.026(6) 0.027(4) 0.005(4) -0.001(4) -0.006(5)
C23 0.053(5) 0.023(6) 0.044(5) 0.001(4) 0.015(4) 0.000(5)
C3 0.046(5) 0.019(5) 0.041(5) 0.002(4) 0.015(4) 0.003(4)
C5 0.034(4) 0.030(5) 0.038(4) -0.003(4) 0.011(3) -0.003(4)
C10 0.041(5) 0.046(7) 0.027(4) -0.001(4) 0.006(3) 0.010(4)
C4 0.033(4) 0.031(6) 0.033(4) 0.004(4) 0.009(3) 0.004(4)
C6 0.045(5) 0.052(7) 0.024(4) 0.007(4) 0.018(3) 0.010(5)
C21 0.119(11) 0.020(7) 0.041(6) 0.010(5) 0.017(6) -0.017(7)
C22 0.037(4) 0.027(6) 0.045(5) 0.001(4) 0.013(4) -0.004(4)
C7 0.038(4) 0.032(6) 0.039(5) -0.021(4) 0.009(4) 0.002(4)
C2 0.042(4) 0.019(5) 0.027(4) 0.004(4) 0.010(3) -0.001(4)
C24 0.039(5) 0.067(9) 0.038(5) 0.020(6) 0.007(4) -0.007(5)
C25 0.054(5) 0.042(7) 0.030(4) 0.008(4) 0.023(4) -0.003(5)
C16 0.057(6) 0.033(6) 0.019(4) -0.006(4) 0.010(4) -0.001(5)
C34 0.079(8) 0.027(7) 0.046(6) 0.007(5) 0.001(5) -0.002(6)
C11 0.052(5) 0.033(7) 0.050(6) 0.006(5) 0.011(4) 0.017(5)
C13 0.057(6) 0.058(8) 0.029(4) -0.002(5) 0.030(4) 0.021(6)
C8 0.046(5) 0.036(6) 0.016(4) 0.006(4) 0.005(3) -0.002(4)
C27 0.060(6) 0.026(6) 0.046(5) 0.010(5) 0.019(5) 0.002(5)
C12 0.050(6) 0.052(8) 0.041(5) -0.016(5) 0.006(4) 0.014(5)
C19 0.066(7) 0.046(7) 0.045(5) 0.003(6) 0.029(5) -0.012(6)
C9 0.040(4) 0.026(5) 0.027(4) -0.004(4) 0.000(3) 0.006(4)
C20 0.099(10) 0.041(8) 0.043(6) 0.001(6) 0.018(6) -0.031(8)
C33 0.073(7) 0.031(7) 0.046(6) 0.005(5) 0.008(5) -0.013(6)
C32 0.054(6) 0.050(8) 0.045(5) 0.005(6) 0.014(4) -0.016(6)
C26 0.044(5) 0.030(6) 0.030(4) 0.010(4) 0.007(4) -0.002(4)
C31 0.097(9) 0.033(7) 0.035(5) 0.006(5) 0.024(6) -0.012(7)
C36 0.037(4) 0.041(7) 0.030(4) 0.007(4) 0.006(3) -0.001(5)
O10 0.131(11) 0.142(14) 0.093(8) 0.038(9) 0.075(8) 0.092(11)
C37A 0.042(9) 0.016(9) 0.034(7) 0.004(7) 0.003(7) 0.007(7)
C1 0.039(4) 0.022(5) 0.030(4) 0.000(4) 0.005(3) -0.003(4)
C17 0.104(10) 0.044(8) 0.026(5) 0.009(5) 0.010(6) -0.011(8)
C28 0.064(6) 0.044(7) 0.037(5) 0.001(5) 0.014(4) -0.022(6)
C35 0.098(9) 0.032(7) 0.033(5) 0.004(5) 0.002(5) -0.011(7)
C14 0.049(5) 0.037(7) 0.046(6) -0.009(5) 0.018(4) 0.003(5)
O9B 0.040(8) 0.051(13) 0.081(13) -0.022(8) -0.008(8) 0.000(8)
C18 0.090(9) 0.039(8) 0.033(5) 0.000(5) 0.024(5) -0.020(7)
C41A 0.073(9) 0.058(9) 0.031(7) 0.004(7) 0.020(7) -0.011(9)
C30 0.043(6) 0.076(12) 0.072(8) 0.032(8) 0.012(5) 0.021(6)
C40A 0.077(9) 0.056(9) 0.039(7) 0.009(8) 0.018(7) -0.018(9)
C42A 0.085(9) 0.053(10) 0.031(7) 0.013(8) 0.010(7) -0.006(10)
C38A 0.092(10) 0.047(9) 0.040(8) 0.021(7) 0.000(7) -0.007(10)
C39A 0.087(10) 0.049(9) 0.041(7) 0.013(8) 0.010(7) -0.015(9)
K3B 0.046(3) 0.057(5) 0.065(5) -0.017(4) 0.015(3) -0.010(3)
O9A 0.041(7) 0.055(12) 0.091(12) -0.015(8) -0.009(7) -0.008(7)
C29A 0.031(9) 0.051(14) 0.078(13) -0.018(9) -0.014(8) -0.007(8)
C29B 0.032(9) 0.050(14) 0.081(14) -0.016(10) -0.012(9) -0.003(9)
C38B 0.086(10) 0.049(9) 0.045(8) 0.016(8) 0.010(8) -0.013(10)
C42B 0.089(10) 0.050(10) 0.036(8) 0.022(8) 0.005(7) -0.007(10)
C41B 0.083(10) 0.056(10) 0.032(7) 0.009(8) 0.016(7) -0.007(9)
C40B 0.072(9) 0.059(8) 0.030(7) 0.002(7) 0.030(6) -0.007(8)
C39B 0.074(9) 0.053(10) 0.036(7) 0.009(9) 0.028(7) -0.011(10)
O12A 0.039(6) 0.044(9) 0.052(7) -0.005(6) 0.010(5) 0.008(6)
C37B 0.037(10) 0.026(13) 0.042(10) 0.001(9) 0.005(9) -0.016(9)
O12B 0.031(6) 0.021(8) 0.036(6) -0.002(6) 0.006(5) 0.006(6)
O16A 0.070(13) 0.12(3) 0.072(13) 0.012(14) 0.000(11) -0.008(14)
C55A 0.098(18) 0.052(17) 0.098(18) -0.017(16) 0.009(16) 0.014(15)
C56A 0.077(12) 0.067(17) 0.100(17) -0.028(16) 0.021(15) -0.005(13)
C57A 0.070(11) 0.070(15) 0.099(16) -0.028(15) 0.012(14) -0.010(10)
C58A 0.073(15) 0.057(18) 0.097(16) -0.014(14) 0.007(14) -0.018(13)
O15A 0.039(6) 0.038(10) 0.070(9) 0.003(8) -0.001(6) 0.002(7)
C54A 0.047(11) 0.025(13) 0.10(2) 0.005(13) 0.015(13) 0.000(10)
C53A 0.023(9) 0.07(2) 0.056(14) -0.005(15) 0.003(8) 0.002(12)
C52A 0.058(16) 0.04(2) 0.11(3) 0.00(2) 0.042(16) 0.005(18)
C51A 0.050(14) 0.042(12) 0.080(16) 0.001(13) -0.005(12) 0.018(13)
O15B 0.049(10) 0.058(16) 0.13(2) -0.031(16) 0.026(12) -0.013(11)
C51B 0.09(3) 0.04(2) 0.07(2) 0.005(16) -0.03(2) -0.005(18)
C52B 0.09(3) 0.07(5) 0.047(18) -0.01(3) 0.012(15) 0.03(3)
C53B 0.066(19) 0.036(13) 0.083(19) -0.016(15) -0.002(14) 0.019(14)
C54B 0.062(14) 0.050(14) 0.086(15) -0.012(13) -0.008(13) 0.007(14)
O16B 0.10(2) 0.054(19) 0.11(2) -0.005(16) 0.004(19) 0.017(17)
C55B 0.070(16) 0.074(19) 0.104(18) -0.025(17) 0.004(15) -0.019(14)
C56B 0.068(14) 0.075(18) 0.10(2) -0.031(18) 0.009(16) -0.003(13)
C57B 0.076(13) 0.070(17) 0.094(17) -0.036(16) 0.018(15) -0.007(14)
C58B 0.098(17) 0.063(19) 0.099(18) -0.024(17) 0.008(17) 0.011(16)
O14A 0.109(15) 0.052(11) 0.086(17) -0.002(14) -0.001(14) 0.021(12)
C47A 0.089(18) 0.023(12) 0.085(18) 0.000(11) 0.040(15) 0.017(12)
C48A 0.09(2) 0.06(2) 0.059(16) 0.023(15) 0.019(13) 0.030(17)
C49A 0.064(16) 0.11(3) 0.09(2) -0.02(2) 0.012(15) 0.02(2)
C50A 0.095(15) 0.058(14) 0.084(14) -0.020(13) 0.003(12) 0.019(13)
O14B 0.123(17) 0.063(15) 0.083(16) 0.016(14) -0.010(16) 0.000(13)
C47B 0.116(18) 0.065(14) 0.089(18) 0.008(16) -0.002(15) 0.001(15)
C48B 0.12(2) 0.070(19) 0.096(19) 0.000(18) -0.003(18) 0.004(19)
C49B 0.13(4) 0.03(2) 0.08(3) -0.01(2) 0.01(3) 0.00(3)
C50B 0.12(2) 0.06(2) 0.08(2) 0.002(18) 0.00(2) 0.02(2)
O13A 0.062(12) 0.095(19) 0.16(2) -0.043(16) 0.047(13) -0.020(11)
C46A 0.085(17) 0.091(19) 0.101(18) -0.038(16) 0.024(14) 0.019(16)
C45A 0.091(16) 0.082(15) 0.085(15) -0.017(13) 0.006(12) 0.026(13)
C44A 0.055(10) 0.102(16) 0.064(11) -0.009(12) 0.005(9) 0.017(11)
C43A 0.058(11) 0.080(17) 0.058(12) -0.018(12) 0.007(10) 0.003(12)
O13B 0.064(13) 0.08(2) 0.064(12) 0.000(12) 0.000(10) -0.037(13)
C46B 0.083(16) 0.10(2) 0.056(15) -0.010(15) 0.006(13) -0.012(15)
C45B 0.089(14) 0.097(17) 0.076(14) -0.006(14) 0.007(12) -0.006(14)
C44B 0.094(16) 0.084(17) 0.094(17) -0.015(15) -0.009(14) 0.008(15)
C43B 0.079(19) 0.072(17) 0.09(2) -0.018(16) -0.012(15) 0.034(15)
O17 0.050(9) 0.022(6) 0.027(6) 0.006(5) -0.001(7) 0.002(5)
C59 0.056(12) 0.033(11) 0.023(9) -0.004(8) -0.001(8) -0.012(8)
C60 0.044(8) 0.020(8) 0.029(7) -0.008(7) 0.011(6) 0.001(7)
C61 0.046(8) 0.018(8) 0.029(7) -0.005(6) 0.012(6) 0.007(7)
C62 0.093(16) 0.023(10) 0.009(7) 0.002(6) -0.004(8) 0.011(10)

loop_
_atom_type_symbol
_atom_type_description
_atom_type_scat_dispersion_real
_atom_type_scat_dispersion_imag
_atom_type_scat_source
C C 0.0181 0.0091 'International Tables Vol C Tables 4.2.6.8 and 6.1.1.4'
H H 0.0000 0.0000 'International Tables Vol C Tables 4.2.6.8 and 6.1.1.4'
K K 0.3868 1.0657 'International Tables Vol C Tables 4.2.6.8 and 6.1.1.4'
Mo Mo -0.0483 2.7339 'International Tables Vol C Tables 4.2.6.8 and 6.1.1.4'
O O 0.0492 0.0322 'International Tables Vol C Tables 4.2.6.8 and 6.1.1.4'
P P 0.2955 0.4335 'International Tables Vol C Tables 4.2.6.8 and 6.1.1.4'

loop_
_exptl_crystal_face_index_h
_exptl_crystal_face_index_k
_exptl_crystal_face_index_l
_exptl_crystal_face_perp_dist
_exptl_oxdiff_crystal_face_indexfrac_h
_exptl_oxdiff_crystal_face_indexfrac_k
_exptl_oxdiff_crystal_face_indexfrac_l
_exptl_oxdiff_crystal_face_x
_exptl_oxdiff_crystal_face_y
_exptl_oxdiff_crystal_face_z
-4 -5 -1 0.2409 -3.9902 -4.9999 -1.0014 0.0515 0.1965 -0.9640
-14 0 -10 0.1595 -13.9984 -0.0010 -10.0020 0.2160 0.9722 0.0432
25 0 -9 0.1458 25.0033 0.0017 -8.9963 1.0013 -0.2137 0.0834
-25 0 9 0.0946 -25.0033 -0.0017 8.9963 -1.0013 0.2137 -0.0834
5 5 -2 0.1370 4.9910 5.0000 -1.9985 0.1249 -0.0554 0.9831
9 -5 -2 0.2282 9.0106 -4.9990 -1.9995 0.3821 -0.1232 -0.9426
-15 -4 6 0.1991 -14.9944 -4.0007 5.9971 -0.5632 0.1134 -0.8258
-23 0 -6 0.1131 -22.9998 -0.0016 -6.0033 -0.1837 1.0061 0.0086
22 0 6 0.1017 21.9997 0.0015 6.0032 0.1622 -0.9772 -0.0098
17 -3 5 0.1815 17.0055 -2.9986 5.0020 0.1580 -0.7613 -0.5889
-15 4 -5 0.1391 -15.0074 3.9987 -5.0015 -0.1322 0.6986 0.7843
28 0 0 0.0394 28.0014 0.0019 0.0041 0.6009 -0.8108 0.0332
-28 0 0 0.0394 -28.0014 -0.0019 -0.0041 -0.6009 0.8108 -0.0332

loop_
_geom_angle_atom_site_label_1
_geom_angle_atom_site_label_2
_geom_angle_atom_site_label_3
_geom_angle
_geom_angle_site_symmetry_1
_geom_angle_site_symmetry_3
_geom_angle_publ_flag
P1 Mo1 Mo2 48.00(6) . . ?
P1 Mo1 C6 101.8(3) . . ?
C3 Mo1 Mo2 148.6(2) . . ?
C3 Mo1 P1 148.4(3) . . ?
C3 Mo1 C5 58.6(4) . . ?
C3 Mo1 C4 35.2(4) . . ?
C3 Mo1 C6 58.2(4) . . ?
C3 Mo1 C7 35.4(3) . . ?
C5 Mo1 Mo2 114.4(3) . . ?
C5 Mo1 P1 90.7(3) . . ?
C5 Mo1 C6 34.5(3) . . ?
C4 Mo1 Mo2 149.4(2) . . ?
C4 Mo1 P1 114.4(3) . . ?
C4 Mo1 C5 35.1(3) . . ?
C4 Mo1 C6 57.7(3) . . ?
C4 Mo1 C7 58.3(3) . . ?
C6 Mo1 Mo2 97.9(3) . . ?
C7 Mo1 Mo2 113.4(3) . . ?
C7 Mo1 P1 135.7(3) . . ?
C7 Mo1 C5 58.1(4) . . ?
C7 Mo1 C6 34.7(4) . . ?
C2 Mo1 Mo2 72.4(3) . . ?
C2 Mo1 P1 108.5(3) . . ?
C2 Mo1 C3 103.1(4) . . ?
C2 Mo1 C5 156.3(4) . . ?
C2 Mo1 C4 135.3(4) . . ?
C2 Mo1 C6 124.6(4) . . ?
C2 Mo1 C7 98.2(4) . . ?
C1 Mo1 Mo2 106.7(3) . . ?
C1 Mo1 P1 83.8(3) . . ?
C1 Mo1 C3 102.7(4) . . ?
C1 Mo1 C5 117.9(4) . . ?
C1 Mo1 C4 93.6(4) . . ?
C1 Mo1 C6 150.8(4) . . ?
C1 Mo1 C7 136.9(4) . . ?
C1 Mo1 C2 78.8(4) . . ?
P1 Mo2 Mo1 47.93(6) . . ?
P1 Mo2 C12 90.3(3) . . ?
C10 Mo2 Mo1 148.1(3) . . ?
C10 Mo2 P1 148.0(3) . . ?
C10 Mo2 C11 35.1(4) . . ?
C10 Mo2 C13 57.8(4) . . ?
C10 Mo2 C12 58.5(4) . . ?
C10 Mo2 C14 35.4(4) . . ?
C11 Mo2 Mo1 149.8(3) . . ?
C11 Mo2 P1 114.5(3) . . ?
C11 Mo2 C13 57.4(4) . . ?
C11 Mo2 C12 35.2(4) . . ?
C11 Mo2 C14 58.6(4) . . ?
C13 Mo2 Mo1 98.2(3) . . ?
C13 Mo2 P1 101.0(3) . . ?
C13 Mo2 C12 34.1(5) . . ?
C8 Mo2 Mo1 71.3(3) . . ?
C8 Mo2 P1 109.0(3) . . ?
C8 Mo2 C10 102.8(4) . . ?
C8 Mo2 C11 135.4(4) . . ?
C8 Mo2 C13 123.2(5) . . ?
C8 Mo2 C12 154.8(4) . . ?
C8 Mo2 C14 96.5(4) . . ?
C12 Mo2 Mo1 114.6(3) . . ?
C9 Mo2 Mo1 110.4(3) . . ?
C9 Mo2 P1 86.5(3) . . ?
C9 Mo2 C10 99.6(4) . . ?
C9 Mo2 C11 89.7(4) . . ?
C9 Mo2 C13 146.5(4) . . ?
C9 Mo2 C8 83.5(4) . . ?
C9 Mo2 C12 114.4(5) . . ?
C9 Mo2 C14 134.2(4) . . ?
C14 Mo2 Mo1 112.9(3) . . ?
C14 Mo2 P1 134.8(3) . . ?
C14 Mo2 C13 34.9(4) . . ?
C14 Mo2 C12 58.4(4) . . ?
P2 Mo4 Mo3 48.22(6) . . ?
P2 Mo4 C24 102.4(4) . . ?
C23 Mo4 Mo3 71.7(3) . . ?
C23 Mo4 P2 111.0(3) . . ?
C23 Mo4 C24 118.9(5) . . ?
C23 Mo4 C25 151.4(5) . . ?
C23 Mo4 C27 101.9(4) . . ?
C23 Mo4 C26 135.7(4) . . ?
C23 Mo4 C28 93.6(4) . . ?
C22 Mo4 Mo3 104.3(3) . . ?
C22 Mo4 P2 83.0(3) . . ?
C22 Mo4 C23 82.3(4) . . ?
C22 Mo4 C24 153.1(4) . . ?
C22 Mo4 C25 120.5(4) . . ?
C22 Mo4 C27 102.9(4) . . ?
C22 Mo4 C26 95.5(4) . . ?
C22 Mo4 C28 137.0(5) . . ?
C24 Mo4 Mo3 98.5(3) . . ?
C25 Mo4 Mo3 114.1(3) . . ?
C25 Mo4 P2 90.2(3) . . ?
C25 Mo4 C24 34.5(4) . . ?
C27 Mo4 Mo3 150.9(3) . . ?
C27 Mo4 P2 147.1(3) . . ?
C27 Mo4 C24 58.8(4) . . ?
C27 Mo4 C25 58.6(4) . . ?
C27 Mo4 C26 35.2(4) . . ?
C27 Mo4 C28 36.0(4) . . ?
C26 Mo4 Mo3 148.9(3) . . ?
C26 Mo4 P2 112.7(3) . . ?
C26 Mo4 C24 58.0(3) . . ?
C26 Mo4 C25 35.0(4) . . ?
C26 Mo4 C28 58.6(4) . . ?
C28 Mo4 Mo3 115.0(3) . . ?
C28 Mo4 P2 136.7(4) . . ?
C28 Mo4 C24 34.9(5) . . ?
C28 Mo4 C25 58.1(4) . . ?
P2 Mo3 Mo4 47.87(6) . . ?
P2 Mo3 C19 99.1(3) . . ?
C15 Mo3 Mo4 112.5(3) . . ?
C15 Mo3 P2 87.4(3) . . ?
C15 Mo3 C21 91.3(5) . . ?
C15 Mo3 C16 83.0(5) . . ?
C15 Mo3 C19 147.7(5) . . ?
C15 Mo3 C20 115.2(6) . . ?
C15 Mo3 C17 100.0(5) . . ?
C15 Mo3 C18 134.1(5) . . ?
C21 Mo3 Mo4 145.3(4) . . ?
C21 Mo3 P2 112.2(3) . . ?
C21 Mo3 C19 56.9(6) . . ?
C21 Mo3 C20 34.0(6) . . ?
C21 Mo3 C18 57.6(5) . . ?
C16 Mo3 Mo4 72.2(3) . . ?
C16 Mo3 P2 108.7(3) . . ?
C16 Mo3 C21 138.3(4) . . ?
C16 Mo3 C19 123.5(5) . . ?
C16 Mo3 C20 155.9(4) . . ?
C16 Mo3 C17 104.5(5) . . ?
C16 Mo3 C18 98.5(4) . . ?
C19 Mo3 Mo4 94.7(3) . . ?
C20 Mo3 Mo4 111.4(4) . . ?
C20 Mo3 P2 88.6(3) . . ?
C20 Mo3 C19 34.4(5) . . ?
C17 Mo3 Mo4 146.4(4) . . ?
C17 Mo3 P2 146.5(4) . . ?
C17 Mo3 C21 35.8(5) . . ?
C17 Mo3 C19 58.4(5) . . ?
C17 Mo3 C20 58.7(5) . . ?
C17 Mo3 C18 35.0(5) . . ?
C18 Mo3 Mo4 111.5(4) . . ?
C18 Mo3 P2 133.2(4) . . ?
C18 Mo3 C19 34.8(4) . . ?
C18 Mo3 C20 57.6(5) . . ?
P3 Mo6 Mo5 47.61(9) . . ?
P3 Mo6 C40A 101.7(8) . . ?
C36 Mo6 Mo5 70.3(3) . . ?
C36 Mo6 P3 108.8(3) . . ?
C36 Mo6 C37A 77.3(8) . . ?
C36 Mo6 C41A 94.9(8) . . ?
C36 Mo6 C40A 119.1(10) . . ?
C36 Mo6 C42A 102.3(9) . . ?
C36 Mo6 C38A 136.1(9) . . ?
C36 Mo6 C39A 153.1(9) . . ?
C36 Mo6 C38B 148.0(11) . . ?
C36 Mo6 C42B 113.7(13) . . ?
C36 Mo6 C41B 94.6(11) . . ?
C36 Mo6 C40B 105.3(12) . . ?
C36 Mo6 C39B 136.8(12) . . ?
C37A Mo6 Mo5 103.1(5) . . ?
C37A Mo6 P3 85.4(6) . . ?
C37A Mo6 C41A 137.1(11) . . ?
C37A Mo6 C40A 157.7(10) . . ?
C37A Mo6 C42A 103.6(12) . . ?
C37A Mo6 C38A 97.4(11) . . ?
C37A Mo6 C39A 124.3(12) . . ?
C41A Mo6 Mo5 113.8(9) . . ?
C41A Mo6 P3 135.8(9) . . ?
C41A Mo6 C40A 34.8(9) . . ?
C41A Mo6 C39A 58.6(10) . . ?
C40A Mo6 Mo5 97.0(7) . . ?
C42A Mo6 Mo5 149.8(11) . . ?
C42A Mo6 P3 148.9(9) . . ?
C42A Mo6 C41A 36.2(11) . . ?
C42A Mo6 C40A 60.0(11) . . ?
C42A Mo6 C39A 59.8(11) . . ?
C38A Mo6 Mo5 150.2(9) . . ?
C38A Mo6 P3 114.2(9) . . ?
C38A Mo6 C41A 59.5(12) . . ?
C38A Mo6 C40A 60.3(12) . . ?
C38A Mo6 C42A 35.8(11) . . ?
C38A Mo6 C39A 36.4(10) . . ?
C39A Mo6 Mo5 114.0(8) . . ?
C39A Mo6 P3 90.3(7) . . ?
C39A Mo6 C40A 35.8(11) . . ?
C38B Mo6 Mo5 135.5(12) . . ?
C38B Mo6 P3 103.2(10) . . ?
C38B Mo6 C42B 35.0(14) . . ?
C38B Mo6 C41B 55.0(14) . . ?
C38B Mo6 C40B 55.8(15) . . ?
C38B Mo6 C39B 35.5(15) . . ?
C42B Mo6 Mo5 160.4(12) . . ?
C42B Mo6 P3 136.8(13) . . ?
C42B Mo6 C41B 32.5(15) . . ?
C42B Mo6 C40B 55.8(15) . . ?
C41B Mo6 Mo5 131.1(14) . . ?
C41B Mo6 P3 149.9(10) . . ?
C40B Mo6 Mo5 104.7(10) . . ?
C40B Mo6 P3 119.4(12) . . ?
C40B Mo6 C41B 33.0(13) . . ?
C39B Mo6 Mo5 105.3(10) . . ?
C39B Mo6 P3 95.3(9) . . ?
C39B Mo6 C42B 57.9(15) . . ?
C39B Mo6 C41B 54.7(14) . . ?
C39B Mo6 C40B 32.3(14) . . ?
C37B Mo6 Mo5 107.1(9) . . ?
C37B Mo6 P3 76.3(9) . . ?
C37B Mo6 C36 95.9(10) . . ?
C37B Mo6 C38B 92.8(15) . . ?
C37B Mo6 C42B 91.8(15) . . ?
C37B Mo6 C41B 120.9(16) . . ?
C37B Mo6 C40B 146.3(13) . . ?
C37B Mo6 C39B 125.1(16) . . ?
P3 Mo5 Mo6 47.99(8) . . ?
P3 Mo5 C32 102.4(4) . . ?
P3 Mo5 C31 91.7(3) . . ?
C34 Mo5 Mo6 146.3(3) . . ?
C34 Mo5 P3 149.2(4) . . ?
C34 Mo5 C33 35.4(5) . . ?
C34 Mo5 C32 58.1(5) . . ?
C34 Mo5 C31 58.4(5) . . ?
C34 Mo5 C35 35.7(5) . . ?
C33 Mo5 Mo6 111.0(3) . . ?
C33 Mo5 P3 136.0(4) . . ?
C33 Mo5 C32 34.7(5) . . ?
C33 Mo5 C31 58.2(5) . . ?
C33 Mo5 C35 58.7(4) . . ?
C32 Mo5 Mo6 95.2(3) . . ?
C32 Mo5 C31 34.7(4) . . ?
C31 Mo5 Mo6 112.5(4) . . ?
C35 Mo5 Mo6 147.0(4) . . ?
C35 Mo5 P3 114.7(4) . . ?
C35 Mo5 C32 57.7(5) . . ?
C35 Mo5 C31 34.5(5) . . ?
C30 Mo5 Mo6 74.3(4) . . ?
C30 Mo5 P3 109.3(5) . . ?
C30 Mo5 C34 101.5(6) . . ?
C30 Mo5 C33 96.0(6) . . ?
C30 Mo5 C32 122.5(6) . . ?
C30 Mo5 C31 154.1(6) . . ?
C30 Mo5 C35 134.6(6) . . ?
C29A Mo5 Mo6 109.3(12) . . ?
C29A Mo5 P3 78.1(10) . . ?
C29A Mo5 C34 104.0(13) . . ?
C29A Mo5 C33 139.2(12) . . ?
C29A Mo5 C32 144.7(12) . . ?
C29A Mo5 C31 110.5(11) . . ?
C29A Mo5 C35 89.6(13) . . ?
C29A Mo5 C30 89.1(11) . . ?
C29B Mo5 Mo6 111.7(16) . . ?
C29B Mo5 P3 90.1(13) . . ?
C29B Mo5 C34 98.9(16) . . ?
C29B Mo5 C33 131.8(15) . . ?
C29B Mo5 C32 151.6(17) . . ?
C29B Mo5 C31 121.0(15) . . ?
C29B Mo5 C35 93.9(17) . . ?
C29B Mo5 C30 75.3(14) . . ?
O5 K2 O5 87.9(3) . 2_656 ?
O5 K2 O6 87.2(2) . . ?
O5 K2 O6 159.8(2) . 2_656 ?
O5 K2 O6 159.8(2) 2_656 . ?
O5 K2 O6 87.2(2) 2_656 2_656 ?
O5 K2 O3 62.0(2) 2_656 . ?
O5 K2 O3 62.8(2) 2_656 2_656 ?
O5 K2 O3 62.0(2) . 2_656 ?
O5 K2 O3 62.8(2) . . ?
O4 K2 O5 107.4(2) 1_545 . ?
O4 K2 O5 107.4(2) 2_646 2_656 ?
O4 K2 O5 135.8(2) 2_646 . ?
O4 K2 O5 135.8(2) 1_545 2_656 ?
O4 K2 O4 90.3(3) 2_646 1_545 ?
O4 K2 O6 64.3(2) 2_646 2_656 ?
O4 K2 O6 64.08(19) 2_646 . ?
O4 K2 O6 64.3(2) 1_545 . ?
O4 K2 O6 64.08(19) 1_545 2_656 ?
O4 K2 O3 160.43(19) 2_646 . ?
O4 K2 O3 88.0(2) 2_646 2_656 ?
O4 K2 O3 160.43(19) 1_545 2_656 ?
O4 K2 O3 88.0(2) 1_545 . ?
O6 K2 O6 103.6(3) 2_656 . ?
O6 K2 O3 131.40(17) 2_656 2_656 ?
O6 K2 O3 97.70(19) 2_656 . ?
O6 K2 O3 97.70(19) . 2_656 ?
O6 K2 O3 131.39(17) . . ?
O3 K2 O3 99.9(3) 2_656 . ?
O5 K1 O5 89.5(4) . 2_656 ?
O5 K1 O4 107.8(2) . . ?
O5 K1 O4 107.8(2) 2_656 2_656 ?
O5 K1 O4 136.0(2) . 2_656 ?
O5 K1 O4 136.0(2) 2_656 . ?
O5 K1 O6 88.1(2) . 1_565 ?
O5 K1 O6 160.74(19) . 2_666 ?
O5 K1 O6 88.1(2) 2_656 2_666 ?
O5 K1 O6 160.74(19) 2_656 1_565 ?
O5 K1 O3 64.7(2) . . ?
O5 K1 O3 64.8(2) 2_656 2_656 ?
O5 K1 O3 63.9(2) 2_656 . ?
O5 K1 O3 63.9(2) . 2_656 ?
O4 K1 O4 87.5(3) . 2_656 ?
O4 K1 O6 62.47(19) . 1_565 ?
O4 K1 O6 62.47(19) 2_656 2_666 ?
O4 K1 O6 62.3(2) . 2_666 ?
O4 K1 O6 62.3(2) 2_656 1_565 ?
O4 K1 O3 87.01(19) . . ?
O4 K1 O3 87.01(19) 2_656 2_656 ?
O4 K1 O3 159.06(19) . 2_656 ?
O4 K1 O3 159.07(19) 2_656 . ?
O6 K1 O6 100.2(3) 1_565 2_666 ?
O3 K1 O6 131.14(18) 2_656 2_666 ?
O3 K1 O6 97.23(19) . 2_666 ?
O3 K1 O6 97.23(19) 2_656 1_565 ?
O3 K1 O6 131.14(18) . 1_565 ?
O3 K1 O3 104.7(3) . 2_656 ?
Mo1 P1 Mo2 84.07(8) . . ?
Mo1 P1 H1A 105(7) . . ?
Mo1 P1 H1B 110(6) . . ?
Mo2 P1 H1A 128(6) . . ?
Mo2 P1 H1B 121(5) . . ?
H1A P1 H1B 104(8) . . ?
O1 K4 O1 73.9(2) 4_657 3 ?
O1 K4 O2 156.4(2) 4_657 3 ?
O1 K4 O2 82.6(2) 3 3 ?
O1 K4 O11 91.0(2) 4_657 . ?
O1 K4 C2 136.7(2) 4_657 3 ?
O1 K4 C2 62.8(2) 3 3 ?
O1 K4 O12A 76.1(4) 4_657 1_565 ?
O1 K4 O12A 82.1(3) 3 1_565 ?
O2 K4 C2 20.0(2) 3 3 ?
O11 K4 O1 151.9(3) . 3 ?
O11 K4 O2 109.5(3) . 3 ?
O11 K4 C2 128.1(3) . 3 ?
O11 K4 O12A 117.7(4) . 1_565 ?
O12A K4 O2 103.0(3) 1_565 3 ?
O12A K4 C2 96.7(3) 1_565 3 ?
O12B K4 O11 102.3(5) 1_565 . ?
O17 K4 O1 74.6(4) . 4_657 ?
O17 K4 O1 76.0(4) . 3 ?
O17 K4 O2 98.1(4) . 3 ?
O17 K4 O11 77.3(4) . . ?
O17 K4 C2 94.6(4) . 3 ?
O17 K4 O12A 147.2(4) . 1_565 ?
Mo4 P2 Mo3 83.91(8) . . ?
Mo4 P2 H2A 112(5) . . ?
Mo4 P2 H2B 116(6) . . ?
Mo3 P2 H2A 119(5) . . ?
Mo3 P2 H2B 127(6) . . ?
H2A P2 H2B 99(8) . . ?
Mo6 P3 H3A 127(5) . . ?
Mo6 P3 H3B 116(5) . . ?
Mo5 P3 Mo6 84.41(11) . . ?
Mo5 P3 H3A 117(6) . . ?
Mo5 P3 H3B 119(6) . . ?
H3A P3 H3B 96(7) . . ?
O7 K3A O9A 168.6(6) . . ?
O7 K3A O16A 96.6(6) . . ?
O7 K3A O15A 96.9(5) . . ?
O7 K3A O14A 89.7(7) . . ?
O7 K3A O13A 85.2(6) . . ?
O9A K3A O16A 80.6(8) . . ?
O9A K3A O15A 94.5(6) . . ?
O9A K3A O14A 92.7(9) . . ?
O15A K3A O16A 103.5(7) . . ?
O15A K3A O14A 77.8(8) . . ?
O14A K3A O16A 173.3(9) . . ?
O13A K3A O9A 83.4(7) . . ?
O13A K3A O16A 80.3(10) . . ?
O13A K3A O15A 175.4(8) . . ?
O13A K3A O14A 98.1(10) . . ?
K1 O5 K2 91.3(2) . . ?
C15 O5 K2 97.4(7) . . ?
C15 O5 K1 149.2(7) . . ?
K2 O4 K1 91.07(18) 1_565 . ?
C9 O4 K2 147.4(6) . 1_565 ?
C9 O4 K1 97.0(6) . . ?
K4 O1 K4 94.0(2) 4_647 3_445 ?
C1 O1 K4 103.7(7) . 3_445 ?
C1 O1 K4 140.2(7) . 4_647 ?
K2 O6 K1 78.10(18) . 1_545 ?
C16 O6 K2 93.4(7) . . ?
C16 O6 K1 169.2(7) . 1_545 ?
C2 O2 K4 100.7(6) . 3_445 ?
C22 O7 K3A 147.0(9) . . ?
C22 O7 K3B 134.2(9) . . ?
K1 O3 K2 77.68(17) . . ?
C8 O3 K2 169.4(7) . . ?
C8 O3 K1 93.7(6) . . ?
C36 O11 K4 144.3(9) . . ?
O5 C15 Mo3 175.2(8) . . ?
O8 C23 Mo4 174.6(11) . . ?
Mo1 C3 H3 119.7 . . ?
C4 C3 Mo1 72.7(6) . . ?
C4 C3 H3 126.3 . . ?
C4 C3 C7 107.4(9) . . ?
C7 C3 Mo1 73.2(6) . . ?
C7 C3 H3 126.3 . . ?
Mo1 C5 H5 121.5 . . ?
C4 C5 Mo1 70.9(5) . . ?
C4 C5 H5 126.5 . . ?
C6 C5 Mo1 72.9(5) . . ?
C6 C5 H5 126.5 . . ?
C6 C5 C4 107.0(10) . . ?
Mo2 C10 H10 118.9 . . ?
C11 C10 Mo2 73.5(6) . . ?
C11 C10 H10 125.6 . . ?
C11 C10 C14 108.8(9) . . ?
C14 C10 Mo2 73.8(6) . . ?
C14 C10 H10 125.6 . . ?
Mo1 C4 H4 120.1 . . ?
C3 C4 Mo1 72.0(6) . . ?
C3 C4 C5 108.9(9) . . ?
C3 C4 H4 125.6 . . ?
C5 C4 Mo1 74.1(5) . . ?
C5 C4 H4 125.6 . . ?
Mo1 C6 H6 122.1 . . ?
C5 C6 Mo1 72.6(5) . . ?
C5 C6 H6 125.6 . . ?
C7 C6 Mo1 71.4(5) . . ?
C7 C6 C5 108.8(8) . . ?
C7 C6 H6 125.6 . . ?
Mo3 C21 H21 121.0 . . ?
C20 C21 Mo3 74.0(7) . . ?
C20 C21 H21 125.2 . . ?
C20 C21 C17 109.7(14) . . ?
C17 C21 Mo3 71.5(6) . . ?
C17 C21 H21 125.2 . . ?
O7 C22 Mo4 177.6(10) . . ?
Mo1 C7 H7 120.4 . . ?
C3 C7 Mo1 71.4(6) . . ?
C3 C7 H7 126.0 . . ?
C6 C7 Mo1 73.9(6) . . ?
C6 C7 C3 107.9(9) . . ?
C6 C7 H7 126.0 . . ?
Mo1 C2 K4 116.6(4) . 3_445 ?
O2 C2 Mo1 172.0(8) . . ?
O2 C2 K4 59.3(6) . 3_445 ?
Mo4 C24 H24 122.7 . . ?
C25 C24 Mo4 72.1(6) . . ?
C25 C24 H24 126.0 . . ?
C25 C24 C28 108.0(10) . . ?
C28 C24 Mo4 70.8(6) . . ?
C28 C24 H24 126.0 . . ?
Mo4 C25 H25 121.4 . . ?
C24 C25 Mo4 73.4(5) . . ?
C24 C25 H25 126.0 . . ?
C24 C25 C26 108.0(11) . . ?
C26 C25 Mo4 70.9(5) . . ?
C26 C25 H25 126.0 . . ?
O6 C16 Mo3 174.3(9) . . ?
Mo5 C34 H34 120.2 . . ?
C33 C34 Mo5 72.6(7) . . ?
C33 C34 H34 126.5 . . ?
C33 C34 C35 107.1(13) . . ?
C35 C34 Mo5 72.5(7) . . ?
C35 C34 H34 126.5 . . ?
Mo2 C11 H11 120.4 . . ?
C10 C11 Mo2 71.4(6) . . ?
C10 C11 H11 125.8 . . ?
C10 C11 C12 108.4(11) . . ?
C12 C11 Mo2 74.1(6) . . ?
C12 C11 H11 125.8 . . ?
Mo2 C13 H13 121.9 . . ?
C12 C13 Mo2 73.2(6) . . ?
C12 C13 H13 124.9 . . ?
C12 C13 C14 110.2(10) . . ?
C14 C13 Mo2 71.6(5) . . ?
C14 C13 H13 124.9 . . ?
O3 C8 Mo2 173.0(8) . . ?
Mo4 C27 H27 119.5 . . ?
C26 C27 Mo4 73.0(7) . . ?
C26 C27 H27 126.4 . . ?
C26 C27 C28 107.1(11) . . ?
C28 C27 Mo4 73.0(7) . . ?
C28 C27 H27 126.4 . . ?
Mo2 C12 H12 121.7 . . ?
C11 C12 Mo2 70.7(6) . . ?
C11 C12 H12 126.7 . . ?
C13 C12 Mo2 72.6(6) . . ?
C13 C12 C11 106.6(11) . . ?
C13 C12 H12 126.7 . . ?
Mo3 C19 H19 122.4 . . ?
C20 C19 Mo3 71.8(7) . . ?
C20 C19 H19 126.4 . . ?
C20 C19 C18 107.3(13) . . ?
C18 C19 Mo3 71.1(7) . . ?
C18 C19 H19 126.4 . . ?
O4 C9 Mo2 175.3(8) . . ?
Mo3 C20 H20 120.1 . . ?
C21 C20 Mo3 72.0(8) . . ?
C21 C20 C19 108.3(12) . . ?
C21 C20 H20 125.8 . . ?
C19 C20 Mo3 73.8(7) . . ?
C19 C20 H20 125.8 . . ?
Mo5 C33 H33 119.4 . . ?
C34 C33 Mo5 72.0(7) . . ?
C34 C33 H33 125.9 . . ?
C32 C33 Mo5 74.6(7) . . ?
C32 C33 C34 108.3(11) . . ?
C32 C33 H33 125.9 . . ?
Mo5 C32 H32 122.2 . . ?
C33 C32 Mo5 70.7(7) . . ?
C33 C32 H32 125.7 . . ?
C33 C32 C31 108.5(12) . . ?
C31 C32 Mo5 73.0(7) . . ?
C31 C32 H32 125.7 . . ?
Mo4 C26 H26 120.3 . . ?
C25 C26 Mo4 74.1(5) . . ?
C25 C26 H26 125.5 . . ?
C27 C26 Mo4 71.9(6) . . ?
C27 C26 C25 109.0(10) . . ?
C27 C26 H26 125.5 . . ?
Mo5 C31 H31 122.6 . . ?
C32 C31 Mo5 72.3(6) . . ?
C32 C31 H31 126.4 . . ?
C35 C31 Mo5 70.5(7) . . ?
C35 C31 C32 107.3(12) . . ?
C35 C31 H31 126.4 . . ?
O11 C36 Mo6 172.4(8) . . ?
O12A C37A Mo6 178(2) . . ?
Mo1 C1 K4 122.0(4) . 3_445 ?
O1 C1 Mo1 177.2(9) . . ?
O1 C1 K4 56.0(6) . 3_445 ?
Mo3 C17 H17 118.6 . . ?
C21 C17 Mo3 72.7(6) . . ?
C21 C17 H17 127.3 . . ?
C18 C17 Mo3 73.6(6) . . ?
C18 C17 C21 105.4(13) . . ?
C18 C17 H17 127.3 . . ?
Mo4 C28 H28 120.4 . . ?
C24 C28 Mo4 74.3(7) . . ?
C24 C28 C27 107.8(10) . . ?
C24 C28 H28 126.1 . . ?
C27 C28 Mo4 71.0(7) . . ?
C27 C28 H28 126.1 . . ?
Mo5 C35 H35 119.4 . . ?
C34 C35 Mo5 71.8(7) . . ?
C34 C35 H35 125.6 . . ?
C31 C35 Mo5 75.0(7) . . ?
C31 C35 C34 108.8(12) . . ?
C31 C35 H35 125.6 . . ?
Mo2 C14 H14 120.7 . . ?
C10 C14 Mo2 70.8(6) . . ?
C10 C14 H14 127.0 . . ?
C13 C14 Mo2 73.5(6) . . ?
C13 C14 C10 106.0(11) . . ?
C13 C14 H14 127.0 . . ?
C29B O9B K3B 137(3) . . ?
Mo3 C18 H18 120.7 . . ?
C19 C18 Mo3 74.1(6) . . ?
C19 C18 H18 125.4 . . ?
C17 C18 Mo3 71.5(7) . . ?
C17 C18 C19 109.2(12) . . ?
C17 C18 H18 125.4 . . ?
Mo6 C41A H41A 120.2 . . ?
C40A C41A Mo6 75.6(14) . . ?
C40A C41A H41A 124.4 . . ?
C40A C41A C42A 111(3) . . ?
C42A C41A Mo6 71.3(14) . . ?
C42A C41A H41A 124.4 . . ?
O10 C30 Mo5 175.3(12) . . ?
Mo6 C40A H40A 124.8 . . ?
C41A C40A Mo6 69.6(14) . . ?
C41A C40A H40A 127.4 . . ?
C41A C40A C39A 105(3) . . ?
C39A C40A Mo6 69.9(15) . . ?
C39A C40A H40A 127.4 . . ?
Mo6 C42A H42A 121.0 . . ?
C41A C42A Mo6 72.5(14) . . ?
C41A C42A H42A 126.5 . . ?
C38A C42A Mo6 71.7(14) . . ?
C38A C42A C41A 107(3) . . ?
C38A C42A H42A 126.5 . . ?
Mo6 C38A H38A 119.9 . . ?
C42A C38A Mo6 72.5(16) . . ?
C42A C38A H38A 126.0 . . ?
C42A C38A C39A 108(3) . . ?
C39A C38A Mo6 73.5(14) . . ?
C39A C38A H38A 126.0 . . ?
Mo6 C39A H39A 121.6 . . ?
C40A C39A Mo6 74.3(15) . . ?
C40A C39A H39A 125.7 . . ?
C38A C39A Mo6 70.1(16) . . ?
C38A C39A C40A 109(3) . . ?
C38A C39A H39A 125.7 . . ?
O9B K3B O7 175.8(8) . . ?
O15B K3B O7 92.3(6) . . ?
O15B K3B O9B 87.3(8) . . ?
O16B K3B O7 91.4(8) . . ?
O16B K3B O9B 84.5(10) . . ?
O16B K3B O15B 97.1(11) . . ?
O14B K3B O7 95.6(10) . . ?
O14B K3B O9B 88.6(12) . . ?
O14B K3B O15B 83.0(13) . . ?
O14B K3B O16B 173.0(12) . . ?
O14B K3B O13B 85.1(13) . . ?
O13B K3B O7 90.0(6) . . ?
O13B K3B O9B 91.3(8) . . ?
O13B K3B O15B 168.0(10) . . ?
O13B K3B O16B 94.6(10) . . ?
C29A O9A K3A 149(2) . . ?
O9A C29A Mo5 177(3) . . ?
O9B C29B Mo5 176(4) . . ?
Mo6 C38B H38B 119.1 . . ?
C42B C38B Mo6 73(2) . . ?
C42B C38B H38B 126.7 . . ?
C42B C38B C39B 107(4) . . ?
C39B C38B Mo6 73(2) . . ?
C39B C38B H38B 126.7 . . ?
Mo6 C42B H42B 118.2 . . ?
C38B C42B Mo6 72(2) . . ?
C38B C42B H42B 127.2 . . ?
C41B C42B Mo6 75(2) . . ?
C41B C42B C38B 106(4) . . ?
C41B C42B H42B 127.2 . . ?
Mo6 C41B H41B 122.3 . . ?
C42B C41B Mo6 72(2) . . ?
C42B C41B H41B 124.4 . . ?
C42B C41B C40B 111(4) . . ?
C40B C41B Mo6 72.4(17) . . ?
C40B C41B H41B 124.4 . . ?
Mo6 C40B H40B 118.5 . . ?
C41B C40B Mo6 74.7(18) . . ?
C41B C40B H40B 125.0 . . ?
C39B C40B Mo6 73.6(17) . . ?
C39B C40B C41B 110(4) . . ?
C39B C40B H40B 125.0 . . ?
Mo6 C39B H39B 119.5 . . ?
C38B C39B Mo6 71.6(19) . . ?
C38B C39B H39B 126.8 . . ?
C40B C39B Mo6 74.1(19) . . ?
C40B C39B C38B 106(4) . . ?
C40B C39B H39B 126.8 . . ?
C37A O12A K4 114.2(15) . 1_545 ?
Mo6 C37B K4 154.1(13) . 1_545 ?
O12B C37B Mo6 179(2) . . ?
C55A O16A K3A 117(2) . . ?
C55A O16A C58A 107(3) . . ?
C58A O16A K3A 126(2) . . ?
O16A C55A H55A 109.4 . . ?
O16A C55A H55B 109.4 . . ?
O16A C55A C56A 111(3) . . ?
H55A C55A H55B 108.0 . . ?
C56A C55A H55A 109.4 . . ?
C56A C55A H55B 109.4 . . ?
C55A C56A H56A 111.4 . . ?
C55A C56A H56B 111.4 . . ?
H56A C56A H56B 109.3 . . ?
C57A C56A C55A 102(3) . . ?
C57A C56A H56A 111.4 . . ?
C57A C56A H56B 111.4 . . ?
C56A C57A H57A 111.0 . . ?
C56A C57A H57B 111.0 . . ?
H57A C57A H57B 109.0 . . ?
C58A C57A C56A 104(3) . . ?
C58A C57A H57A 111.0 . . ?
C58A C57A H57B 111.0 . . ?
O16A C58A C57A 107(2) . . ?
O16A C58A H58A 110.3 . . ?
O16A C58A H58B 110.3 . . ?
C57A C58A H58A 110.3 . . ?
C57A C58A H58B 110.3 . . ?
H58A C58A H58B 108.5 . . ?
C54A O15A K3A 113.3(16) . . ?
C51A O15A K3A 116.5(19) . . ?
C51A O15A C54A 110(2) . . ?
O15A C54A H54A 111.0 . . ?
O15A C54A H54B 111.0 . . ?
O15A C54A C53A 104(2) . . ?
H54A C54A H54B 109.0 . . ?
C53A C54A H54A 111.0 . . ?
C53A C54A H54B 111.0 . . ?
C54A C53A H53A 110.7 . . ?
C54A C53A H53B 110.7 . . ?
H53A C53A H53B 108.8 . . ?
C52A C53A C54A 105(3) . . ?
C52A C53A H53A 110.7 . . ?
C52A C53A H53B 110.7 . . ?
C53A C52A H52A 111.1 . . ?
C53A C52A H52B 111.1 . . ?
C53A C52A C51A 104(3) . . ?
H52A C52A H52B 109.0 . . ?
C51A C52A H52A 111.1 . . ?
C51A C52A H52B 111.1 . . ?
O15A C51A C52A 108(3) . . ?
O15A C51A H51A 110.2 . . ?
O15A C51A H51B 110.2 . . ?
C52A C51A H51A 110.2 . . ?
C52A C51A H51B 110.2 . . ?
H51A C51A H51B 108.5 . . ?
C51B O15B K3B 138(2) . . ?
C54B O15B K3B 112(2) . . ?
C54B O15B C51B 110(3) . . ?
O15B C51B H51C 111.3 . . ?
O15B C51B H51D 111.3 . . ?
O15B C51B C52B 102(3) . . ?
H51C C51B H51D 109.2 . . ?
C52B C51B H51C 111.3 . . ?
C52B C51B H51D 111.3 . . ?
C51B C52B H52C 111.4 . . ?
C51B C52B H52D 111.4 . . ?
H52C C52B H52D 109.3 . . ?
C53B C52B C51B 102(4) . . ?
C53B C52B H52C 111.4 . . ?
C53B C52B H52D 111.4 . . ?
C52B C53B H53C 110.4 . . ?
C52B C53B H53D 110.4 . . ?
H53C C53B H53D 108.6 . . ?
C54B C53B C52B 107(4) . . ?
C54B C53B H53C 110.4 . . ?
C54B C53B H53D 110.4 . . ?
O15B C54B C53B 109(4) . . ?
O15B C54B H54C 109.9 . . ?
O15B C54B H54D 109.9 . . ?
C53B C54B H54C 109.9 . . ?
C53B C54B H54D 109.9 . . ?
H54C C54B H54D 108.3 . . ?
C55B O16B K3B 121(3) . . ?
C55B O16B C58B 115(4) . . ?
C58B O16B K3B 123(3) . . ?
O16B C55B H55C 110.3 . . ?
O16B C55B H55D 110.3 . . ?
O16B C55B C56B 107(4) . . ?
H55C C55B H55D 108.6 . . ?
C56B C55B H55C 110.3 . . ?
C56B C55B H55D 110.3 . . ?
C55B C56B H56C 111.5 . . ?
C55B C56B H56D 111.5 . . ?
C55B C56B C57B 101(4) . . ?
H56C C56B H56D 109.3 . . ?
C57B C56B H56C 111.5 . . ?
C57B C56B H56D 111.5 . . ?
C56B C57B H57C 109.6 . . ?
C56B C57B H57D 109.6 . . ?
H57C C57B H57D 108.1 . . ?
C58B C57B C56B 110(4) . . ?
C58B C57B H57C 109.6 . . ?
C58B C57B H57D 109.6 . . ?
O16B C58B C57B 101(4) . . ?
O16B C58B H58C 111.5 . . ?
O16B C58B H58D 111.5 . . ?
C57B C58B H58C 111.5 . . ?
C57B C58B H58D 111.5 . . ?
H58C C58B H58D 109.4 . . ?
C47A O14A K3A 132(2) . . ?
C50A O14A K3A 117(2) . . ?
C50A O14A C47A 107(3) . . ?
O14A C47A H47A 110.4 . . ?
O14A C47A H47B 110.4 . . ?
O14A C47A C48A 107(2) . . ?
H47A C47A H47B 108.6 . . ?
C48A C47A H47A 110.4 . . ?
C48A C47A H47B 110.4 . . ?
C47A C48A H48A 111.1 . . ?
C47A C48A H48B 111.1 . . ?
H48A C48A H48B 109.1 . . ?
C49A C48A C47A 103(3) . . ?
C49A C48A H48A 111.1 . . ?
C49A C48A H48B 111.1 . . ?
C48A C49A H49A 111.5 . . ?
C48A C49A H49B 111.5 . . ?
C48A C49A C50A 102(3) . . ?
H49A C49A H49B 109.3 . . ?
C50A C49A H49A 111.5 . . ?
C50A C49A H49B 111.5 . . ?
O14A C50A C49A 106(3) . . ?
O14A C50A H50A 110.5 . . ?
O14A C50A H50B 110.5 . . ?
C49A C50A H50A 110.5 . . ?
C49A C50A H50B 110.5 . . ?
H50A C50A H50B 108.7 . . ?
C47B O14B K3B 120(4) . . ?
C47B O14B C50B 110(5) . . ?
C50B O14B K3B 128(3) . . ?
O14B C47B H47C 108.4 . . ?
O14B C47B H47D 108.4 . . ?
O14B C47B C48B 115(6) . . ?
H47C C47B H47D 107.5 . . ?
C48B C47B H47C 108.4 . . ?
C48B C47B H47D 108.4 . . ?
C47B C48B H48C 112.1 . . ?
C47B C48B H48D 112.1 . . ?
C47B C48B C49B 98(4) . . ?
H48C C48B H48D 109.8 . . ?
C49B C48B H48C 112.1 . . ?
C49B C48B H48D 112.1 . . ?
C48B C49B H49C 109.4 . . ?
C48B C49B H49D 109.4 . . ?
H49C C49B H49D 108.0 . . ?
C50B C49B C48B 111(4) . . ?
C50B C49B H49C 109.4 . . ?
C50B C49B H49D 109.4 . . ?
O14B C50B H50C 111.2 . . ?
O14B C50B H50D 111.2 . . ?
C49B C50B O14B 103(4) . . ?
C49B C50B H50C 111.2 . . ?
C49B C50B H50D 111.2 . . ?
H50C C50B H50D 109.1 . . ?
C46A O13A K3A 108.0(17) . . ?
C43A O13A K3A 135.6(18) . . ?
C43A O13A C46A 114(2) . . ?
O13A C46A H46A 111.2 . . ?
O13A C46A H46B 111.2 . . ?
O13A C46A C45A 103(3) . . ?
H46A C46A H46B 109.1 . . ?
C45A C46A H46A 111.2 . . ?
C45A C46A H46B 111.2 . . ?
C46A C45A H45A 111.2 . . ?
C46A C45A H45B 111.2 . . ?
C46A C45A C44A 103(3) . . ?
H45A C45A H45B 109.1 . . ?
C44A C45A H45A 111.2 . . ?
C44A C45A H45B 111.2 . . ?
C45A C44A H44A 110.4 . . ?
C45A C44A H44B 110.4 . . ?
C45A C44A C43A 107(2) . . ?
H44A C44A H44B 108.6 . . ?
C43A C44A H44A 110.4 . . ?
C43A C44A H44B 110.4 . . ?
O13A C43A C44A 101(2) . . ?
O13A C43A H43A 111.5 . . ?
O13A C43A H43B 111.5 . . ?
C44A C43A H43A 111.5 . . ?
C44A C43A H43B 111.5 . . ?
H43A C43A H43B 109.3 . . ?
C46B O13B K3B 116(3) . . ?
C46B O13B C43B 99(3) . . ?
C43B O13B K3B 116(2) . . ?
O13B C46B H46C 109.3 . . ?
O13B C46B H46D 109.3 . . ?
O13B C46B C45B 112(3) . . ?
H46C C46B H46D 108.0 . . ?
C45B C46B H46C 109.3 . . ?
C45B C46B H46D 109.3 . . ?
C46B C45B H45C 111.8 . . ?
C46B C45B H45D 111.8 . . ?
C46B C45B C44B 100(3) . . ?
H45C C45B H45D 109.5 . . ?
C44B C45B H45C 111.8 . . ?
C44B C45B H45D 111.8 . . ?
C45B C44B H44C 111.8 . . ?
C45B C44B H44D 111.8 . . ?
H44C C44B H44D 109.5 . . ?
C43B C44B C45B 100(4) . . ?
C43B C44B H44C 111.8 . . ?
C43B C44B H44D 111.8 . . ?
O13B C43B C44B 102(3) . . ?
O13B C43B H43C 111.3 . . ?
O13B C43B H43D 111.3 . . ?
C44B C43B H43C 111.3 . . ?
C44B C43B H43D 111.3 . . ?
H43C C43B H43D 109.2 . . ?
C59 O17 K4 119.9(13) . . ?
C62 O17 K4 143.1(15) . . ?
C62 O17 C59 96.2(13) . . ?
O17 C59 H59A 113.8 . . ?
O17 C59 H59B 113.8 . . ?
O17 C59 C60 88.8(12) . . ?
H59A C59 H59B 111.1 . . ?
C60 C59 H59A 113.8 . . ?
C60 C59 H59B 113.8 . . ?
C59 C60 H60A 111.8 . . ?
C59 C60 H60B 111.8 . . ?
C59 C60 C61 99.9(12) . . ?
H60A C60 H60B 109.5 . . ?
C61 C60 H60A 111.8 . . ?
C61 C60 H60B 111.8 . . ?
C60 C61 H61A 110.6 . . ?
C60 C61 H61B 110.6 . . ?
H61A C61 H61B 108.7 . . ?
C62 C61 C60 105.7(11) . . ?
C62 C61 H61A 110.6 . . ?
C62 C61 H61B 110.6 . . ?
O17 C62 C61 93.9(12) . . ?
O17 C62 H62A 112.9 . . ?
O17 C62 H62B 112.9 . . ?
C61 C62 H62A 112.9 . . ?
C61 C62 H62B 112.9 . . ?
H62A C62 H62B 110.4 . . ?

loop_
_geom_bond_atom_site_label_1
_geom_bond_atom_site_label_2
_geom_bond_distance
_geom_bond_site_symmetry_2
_geom_bond_publ_flag
Mo1 Mo2 3.1826(10) . ?
Mo1 P1 2.375(2) . ?
Mo1 C3 2.322(11) . ?
Mo1 C5 2.372(8) . ?
Mo1 C4 2.331(9) . ?
Mo1 C6 2.377(9) . ?
Mo1 C7 2.345(9) . ?
Mo1 C2 1.939(9) . ?
Mo1 C1 1.889(9) . ?
Mo2 P1 2.378(2) . ?
Mo2 C10 2.313(10) . ?
Mo2 C11 2.340(11) . ?
Mo2 C13 2.377(8) . ?
Mo2 C8 1.972(11) . ?
Mo2 C12 2.385(11) . ?
Mo2 C9 1.893(10) . ?
Mo2 C14 2.353(11) . ?
Mo4 Mo3 3.1704(11) . ?
Mo4 P2 2.365(3) . ?
Mo4 C23 1.956(10) . ?
Mo4 C22 1.906(10) . ?
Mo4 C24 2.381(10) . ?
Mo4 C25 2.365(8) . ?
Mo4 C27 2.310(12) . ?
Mo4 C26 2.324(9) . ?
Mo4 C28 2.337(12) . ?
Mo3 P2 2.378(2) . ?
Mo3 C15 1.902(13) . ?
Mo3 C21 2.337(11) . ?
Mo3 C16 1.955(11) . ?
Mo3 C19 2.387(11) . ?
Mo3 C20 2.362(13) . ?
Mo3 C17 2.322(11) . ?
Mo3 C18 2.348(11) . ?
Mo6 Mo5 3.1741(11) . ?
Mo6 P3 2.370(3) . ?
Mo6 C36 1.927(12) . ?
Mo6 C37A 1.99(2) . ?
Mo6 C41A 2.35(2) . ?
Mo6 C40A 2.43(3) . ?
Mo6 C42A 2.33(3) . ?
Mo6 C38A 2.32(3) . ?
Mo6 C39A 2.37(3) . ?
Mo6 C38B 2.31(4) . ?
Mo6 C42B 2.33(3) . ?
Mo6 C41B 2.36(3) . ?
Mo6 C40B 2.33(3) . ?
Mo6 C39B 2.32(3) . ?
Mo6 C37B 1.79(3) . ?
Mo5 P3 2.355(4) . ?
Mo5 C34 2.309(12) . ?
Mo5 C33 2.318(13) . ?
Mo5 C32 2.367(11) . ?
Mo5 C31 2.377(12) . ?
Mo5 C35 2.319(11) . ?
Mo5 C30 1.954(15) . ?
Mo5 C29A 1.91(3) . ?
Mo5 C29B 1.95(4) . ?
K2 O5 2.797(9) 2_656 ?
K2 O5 2.797(9) . ?
K2 O4 2.751(7) 1_545 ?
K2 O4 2.751(7) 2_646 ?
K2 O6 3.116(8) 2_656 ?
K2 O6 3.116(8) . ?
K2 O3 3.219(7) . ?
K2 O3 3.219(7) 2_656 ?
K1 O5 2.757(8) . ?
K1 O5 2.757(8) 2_656 ?
K1 O4 2.820(7) 2_656 ?
K1 O4 2.820(7) . ?
K1 O6 3.194(7) 2_666 ?
K1 O6 3.194(7) 1_565 ?
K1 O3 3.112(8) 2_656 ?
K1 O3 3.112(8) . ?
P1 H1A 1.40(3) . ?
P1 H1B 1.40(3) . ?
K4 O1 2.828(9) 3 ?
K4 O1 2.673(8) 4_657 ?
K4 O2 2.971(9) 3 ?
K4 O11 2.748(9) . ?
K4 C2 3.394(9) 3 ?
K4 O12A 2.893(18) 1_565 ?
K4 O12B 2.366(15) 1_565 ?
K4 O17 2.481(12) . ?
P2 H2A 1.40(3) . ?
P2 H2B 1.39(3) . ?
P3 H3A 1.40(3) . ?
P3 H3B 1.40(3) . ?
K3A O7 2.562(11) . ?
K3A O9A 2.70(2) . ?
K3A O16A 2.80(3) . ?
K3A O15A 2.72(2) . ?
K3A O14A 2.76(3) . ?
K3A O13A 2.69(2) . ?
O5 C15 1.199(15) . ?
O4 C9 1.196(12) . ?
O1 C1 1.185(11) . ?
O6 C16 1.171(13) . ?
O2 C2 1.181(12) . ?
O7 C22 1.189(14) . ?
O7 K3B 2.879(13) . ?
O8 C23 1.168(13) . ?
O3 C8 1.157(13) . ?
O11 C36 1.187(15) . ?
C3 H3 0.9500 . ?
C3 C4 1.408(15) . ?
C3 C7 1.418(14) . ?
C5 H5 0.9500 . ?
C5 C4 1.417(14) . ?
C5 C6 1.410(14) . ?
C10 H10 0.9500 . ?
C10 C11 1.402(18) . ?
C10 C14 1.420(17) . ?
C4 H4 0.9500 . ?
C6 H6 0.9500 . ?
C6 C7 1.409(16) . ?
C21 H21 0.9500 . ?
C21 C20 1.37(2) . ?
C21 C17 1.433(19) . ?
C7 H7 0.9500 . ?
C24 H24 0.9500 . ?
C24 C25 1.408(16) . ?
C24 C28 1.42(2) . ?
C25 H25 0.9500 . ?
C25 C26 1.411(15) . ?
C34 H34 0.9500 . ?
C34 C33 1.407(18) . ?
C34 C35 1.418(19) . ?
C11 H11 0.9500 . ?
C11 C12 1.428(16) . ?
C13 H13 0.9500 . ?
C13 C12 1.40(2) . ?
C13 C14 1.419(16) . ?
C27 H27 0.9500 . ?
C27 C26 1.401(17) . ?
C27 C28 1.435(16) . ?
C12 H12 0.9500 . ?
C19 H19 0.9500 . ?
C19 C20 1.40(2) . ?
C19 C18 1.416(18) . ?
C20 H20 0.9500 . ?
C33 H33 0.9500 . ?
C33 C32 1.40(2) . ?
C32 H32 0.9500 . ?
C32 C31 1.414(17) . ?
C26 H26 0.9500 . ?
C31 H31 0.9500 . ?
C31 C35 1.39(2) . ?
O10 C30 1.159(18) . ?
C37A O12A 1.19(3) . ?
C17 H17 0.9500 . ?
C17 C18 1.40(2) . ?
C28 H28 0.9500 . ?
C35 H35 0.9500 . ?
C14 H14 0.9500 . ?
O9B K3B 2.77(3) . ?
O9B C29B 1.17(4) . ?
C18 H18 0.9500 . ?
C41A H41A 0.9500 . ?
C41A C40A 1.43(4) . ?
C41A C42A 1.45(5) . ?
C40A H40A 0.9500 . ?
C40A C39A 1.47(4) . ?
C42A H42A 0.9500 . ?
C42A C38A 1.43(5) . ?
C38A H38A 0.9500 . ?
C38A C39A 1.46(4) . ?
C39A H39A 0.9500 . ?
K3B O15B 2.68(2) . ?
K3B O16B 2.62(4) . ?
K3B O14B 2.40(4) . ?
K3B O13B 2.62(3) . ?
O9A C29A 1.17(3) . ?
C38B H38B 0.9500 . ?
C38B C42B 1.40(6) . ?
C38B C39B 1.41(6) . ?
C42B H42B 0.9500 . ?
C42B C41B 1.31(6) . ?
C41B H41B 0.9500 . ?
C41B C40B 1.33(5) . ?
C40B H40B 0.9500 . ?
C40B C39B 1.29(6) . ?
C39B H39B 0.9500 . ?
C37B O12B 1.20(3) . ?
O16A C55A 1.37(2) . ?
O16A C58A 1.37(2) . ?
C55A H55A 0.9900 . ?
C55A H55B 0.9900 . ?
C55A C56A 1.51(3) . ?
C56A H56A 0.9900 . ?
C56A H56B 0.9900 . ?
C56A C57A 1.51(2) . ?
C57A H57A 0.9900 . ?
C57A H57B 0.9900 . ?
C57A C58A 1.50(3) . ?
C58A H58A 0.9900 . ?
C58A H58B 0.9900 . ?
O15A C54A 1.44(3) . ?
O15A C51A 1.41(4) . ?
C54A H54A 0.9900 . ?
C54A H54B 0.9900 . ?
C54A C53A 1.52(3) . ?
C53A H53A 0.9900 . ?
C53A H53B 0.9900 . ?
C53A C52A 1.47(5) . ?
C52A H52A 0.9900 . ?
C52A H52B 0.9900 . ?
C52A C51A 1.53(5) . ?
C51A H51A 0.9900 . ?
C51A H51B 0.9900 . ?
O15B C51B 1.47(5) . ?
O15B C54B 1.39(4) . ?
C51B H51C 0.9900 . ?
C51B H51D 0.9900 . ?
C51B C52B 1.56(6) . ?
C52B H52C 0.9900 . ?
C52B H52D 0.9900 . ?
C52B C53B 1.48(7) . ?
C53B H53C 0.9900 . ?
C53B H53D 0.9900 . ?
C53B C54B 1.44(5) . ?
C54B H54C 0.9900 . ?
C54B H54D 0.9900 . ?
O16B C55B 1.37(3) . ?
O16B C58B 1.38(3) . ?
C55B H55C 0.9900 . ?
C55B H55D 0.9900 . ?
C55B C56B 1.51(3) . ?
C56B H56C 0.9900 . ?
C56B H56D 0.9900 . ?
C56B C57B 1.51(3) . ?
C57B H57C 0.9900 . ?
C57B H57D 0.9900 . ?
C57B C58B 1.51(3) . ?
C58B H58C 0.9900 . ?
C58B H58D 0.9900 . ?
O14A C47A 1.43(4) . ?
O14A C50A 1.42(4) . ?
C47A H47A 0.9900 . ?
C47A H47B 0.9900 . ?
C47A C48A 1.55(4) . ?
C48A H48A 0.9900 . ?
C48A H48B 0.9900 . ?
C48A C49A 1.48(5) . ?
C49A H49A 0.9900 . ?
C49A H49B 0.9900 . ?
C49A C50A 1.49(6) . ?
C50A H50A 0.9900 . ?
C50A H50B 0.9900 . ?
O14B C47B 1.30(6) . ?
O14B C50B 1.45(6) . ?
C47B H47C 0.9900 . ?
C47B H47D 0.9900 . ?
C47B C48B 1.46(8) . ?
C48B H48C 0.9900 . ?
C48B H48D 0.9900 . ?
C48B C49B 1.52(7) . ?
C49B H49C 0.9900 . ?
C49B H49D 0.9900 . ?
C49B C50B 1.45(6) . ?
C50B H50C 0.9900 . ?
C50B H50D 0.9900 . ?
O13A C46A 1.45(3) . ?
O13A C43A 1.42(2) . ?
C46A H46A 0.9900 . ?
C46A H46B 0.9900 . ?
C46A C45A 1.48(2) . ?
C45A H45A 0.9900 . ?
C45A H45B 0.9900 . ?
C45A C44A 1.48(2) . ?
C44A H44A 0.9900 . ?
C44A H44B 0.9900 . ?
C44A C43A 1.51(2) . ?
C43A H43A 0.9900 . ?
C43A H43B 0.9900 . ?
O13B C46B 1.44(3) . ?
O13B C43B 1.45(3) . ?
C46B H46C 0.9900 . ?
C46B H46D 0.9900 . ?
C46B C45B 1.48(2) . ?
C45B H45C 0.9900 . ?
C45B H45D 0.9900 . ?
C45B C44B 1.50(3) . ?
C44B H44C 0.9900 . ?
C44B H44D 0.9900 . ?
C44B C43B 1.48(3) . ?
C43B H43C 0.9900 . ?
C43B H43D 0.9900 . ?
O17 C59 1.527(17) . ?
O17 C62 1.497(16) . ?
C59 H59A 0.9900 . ?
C59 H59B 0.9900 . ?
C59 C60 1.532(16) . ?
C60 H60A 0.9900 . ?
C60 H60B 0.9900 . ?
C60 C61 1.536(14) . ?
C61 H61A 0.9900 . ?
C61 H61B 0.9900 . ?
C61 C62 1.513(17) . ?
C62 H62A 0.9900 . ?
C62 H62B 0.9900 . ?

loop_
_geom_torsion_atom_site_label_1
_geom_torsion_atom_site_label_2
_geom_torsion_atom_site_label_3
_geom_torsion_atom_site_label_4
_geom_torsion
_geom_torsion_site_symmetry_1
_geom_torsion_site_symmetry_2
_geom_torsion_site_symmetry_3
_geom_torsion_site_symmetry_4
_geom_torsion_publ_flag
Mo1 C3 C4 C5 -65.4(7) . . . . ?
Mo1 C3 C7 C6 65.4(7) . . . . ?
Mo1 C5 C4 C3 64.1(7) . . . . ?
Mo1 C5 C6 C7 -62.6(7) . . . . ?
Mo1 C6 C7 C3 -63.8(7) . . . . ?
Mo2 Mo1 C1 K4 68.9(5) . . . 3_445 ?
Mo2 C10 C11 C12 -65.5(8) . . . . ?
Mo2 C10 C14 C13 65.6(7) . . . . ?
Mo2 C11 C12 C13 -64.3(7) . . . . ?
Mo2 C13 C12 C11 63.0(7) . . . . ?
Mo2 C13 C14 C10 -63.7(7) . . . . ?
Mo4 C24 C25 C26 -62.9(7) . . . . ?
Mo4 C24 C28 C27 63.5(7) . . . . ?
Mo4 C25 C26 C27 -63.8(7) . . . . ?
Mo4 C27 C26 C25 65.2(7) . . . . ?
Mo4 C27 C28 C24 -65.7(8) . . . . ?
Mo3 C21 C20 C19 65.4(9) . . . . ?
Mo3 C21 C17 C18 -66.8(8) . . . . ?
Mo3 C19 C20 C21 -64.3(9) . . . . ?
Mo3 C19 C18 C17 63.3(8) . . . . ?
Mo3 C17 C18 C19 -65.0(8) . . . . ?
Mo6 C41A C40A C39A 61.2(16) . . . . ?
Mo6 C41A C42A C38A -63.9(17) . . . . ?
Mo6 C40A C39A C38A 62.1(18) . . . . ?
Mo6 C42A C38A C39A -65.4(17) . . . . ?
Mo6 C38A C39A C40A -64.8(17) . . . . ?
Mo6 C38B C42B C41B 68(2) . . . . ?
Mo6 C38B C39B C40B -66(2) . . . . ?
Mo6 C42B C41B C40B 62(2) . . . . ?
Mo6 C41B C40B C39B 66(2) . . . . ?
Mo6 C40B C39B C38B 65(2) . . . . ?
Mo5 Mo6 C37B K4 -149(3) . . . 1_545 ?
Mo5 C34 C33 C32 66.3(9) . . . . ?
Mo5 C34 C35 C31 -66.4(9) . . . . ?
Mo5 C33 C32 C31 63.7(8) . . . . ?
Mo5 C32 C31 C35 62.1(9) . . . . ?
Mo5 C31 C35 C34 64.3(9) . . . . ?
P1 Mo1 C1 K4 111.6(4) . . . 3_445 ?
K4 O1 C1 K4 113.9(12) 4_647 . . 3_445 ?
K4 O17 C59 C60 -99.9(13) . . . . ?
K4 O17 C62 C61 106.8(17) . . . . ?
P3 Mo6 C37B K4 -112(3) . . . 1_545 ?
K3A O16A C55A C56A -128(4) . . . . ?
K3A O16A C58A C57A 114(4) . . . . ?
K3A O15A C54A C53A 112.0(19) . . . . ?
K3A O15A C51A C52A -128(3) . . . . ?
K3A O14A C47A C48A 151(2) . . . . ?
K3A O14A C50A C49A -133(2) . . . . ?
K3A O13A C46A C45A -176(2) . . . . ?
K3A O13A C43A C44A -156(3) . . . . ?
C3 Mo1 C1 K4 -99.8(5) . . . 3_445 ?
C5 Mo1 C1 K4 -160.9(4) . . . 3_445 ?
C5 C6 C7 Mo1 63.3(7) . . . . ?
C5 C6 C7 C3 -0.4(11) . . . . ?
C10 C11 C12 Mo2 63.7(7) . . . . ?
C10 C11 C12 C13 -0.6(12) . . . . ?
C4 Mo1 C1 K4 -134.3(5) . . . 3_445 ?
C4 C3 C7 Mo1 -65.2(7) . . . . ?
C4 C3 C7 C6 0.2(11) . . . . ?
C4 C5 C6 Mo1 63.1(7) . . . . ?
C4 C5 C6 C7 0.5(11) . . . . ?
C6 Mo1 C1 K4 -145.2(7) . . . 3_445 ?
C6 C5 C4 Mo1 -64.4(7) . . . . ?
C6 C5 C4 C3 -0.4(11) . . . . ?
C21 C17 C18 Mo3 66.2(8) . . . . ?
C21 C17 C18 C19 1.2(13) . . . . ?
C7 Mo1 C1 K4 -88.9(6) . . . 3_445 ?
C7 C3 C4 Mo1 65.5(7) . . . . ?
C7 C3 C4 C5 0.1(11) . . . . ?
C2 Mo1 C1 K4 1.3(5) . . . 3_445 ?
C24 C25 C26 Mo4 64.5(7) . . . . ?
C24 C25 C26 C27 0.6(12) . . . . ?
C25 C24 C28 Mo4 -63.0(7) . . . . ?
C25 C24 C28 C27 0.6(12) . . . . ?
C34 C33 C32 Mo5 -64.6(9) . . . . ?
C34 C33 C32 C31 -0.9(14) . . . . ?
C11 C10 C14 Mo2 -65.7(7) . . . . ?
C11 C10 C14 C13 -0.1(12) . . . . ?
C12 C13 C14 Mo2 63.5(8) . . . . ?
C12 C13 C14 C10 -0.2(12) . . . . ?
C20 C21 C17 Mo3 64.6(9) . . . . ?
C20 C21 C17 C18 -2.2(14) . . . . ?
C20 C19 C18 Mo3 -63.1(8) . . . . ?
C20 C19 C18 C17 0.2(13) . . . . ?
C33 C34 C35 Mo5 64.9(9) . . . . ?
C33 C34 C35 C31 -1.5(15) . . . . ?
C33 C32 C31 Mo5 -62.2(8) . . . . ?
C33 C32 C31 C35 -0.1(14) . . . . ?
C32 C31 C35 Mo5 -63.3(8) . . . . ?
C32 C31 C35 C34 1.0(14) . . . . ?
C26 C27 C28 Mo4 65.5(8) . . . . ?
C26 C27 C28 C24 -0.2(12) . . . . ?
C36 Mo6 C37B K4 140(3) . . . 1_545 ?
C17 C21 C20 Mo3 -63.0(9) . . . . ?
C17 C21 C20 C19 2.4(15) . . . . ?
C28 C24 C25 Mo4 62.1(7) . . . . ?
C28 C24 C25 C26 -0.7(12) . . . . ?
C28 C27 C26 Mo4 -65.5(7) . . . . ?
C28 C27 C26 C25 -0.3(12) . . . . ?
C35 C34 C33 Mo5 -64.8(9) . . . . ?
C35 C34 C33 C32 1.5(15) . . . . ?
C14 C10 C11 Mo2 65.9(7) . . . . ?
C14 C10 C11 C12 0.5(12) . . . . ?
C14 C13 C12 Mo2 -62.4(7) . . . . ?
C14 C13 C12 C11 0.5(12) . . . . ?
C18 C19 C20 Mo3 62.7(8) . . . . ?
C18 C19 C20 C21 -1.6(14) . . . . ?
C41A C40A C39A Mo6 -61.0(15) . . . . ?
C41A C40A C39A C38A 1(3) . . . . ?
C41A C42A C38A Mo6 64.5(17) . . . . ?
C41A C42A C38A C39A -1(3) . . . . ?
C40A C41A C42A Mo6 65.6(16) . . . . ?
C40A C41A C42A C38A 2(3) . . . . ?
C42A C41A C40A Mo6 -63.0(17) . . . . ?
C42A C41A C40A C39A -2(3) . . . . ?
C42A C38A C39A Mo6 64.7(18) . . . . ?
C42A C38A C39A C40A 0(3) . . . . ?
K3B O15B C51B C52B 167(3) . . . . ?
K3B O15B C54B C53B 176(3) . . . . ?
K3B O16B C55B C56B 153(4) . . . . ?
K3B O16B C58B C57B -156(5) . . . . ?
K3B O14B C47B C48B -157(4) . . . . ?
K3B O14B C50B C49B 154(4) . . . . ?
K3B O13B C46B C45B 103(4) . . . . ?
K3B O13B C43B C44B -80(4) . . . . ?
C38B Mo6 C37B K4 -9(3) . . . 1_545 ?
C38B C42B C41B Mo6 -66(2) . . . . ?
C38B C42B C41B C40B -3(4) . . . . ?
C42B Mo6 C37B K4 26(3) . . . 1_545 ?
C42B C38B C39B Mo6 66(2) . . . . ?
C42B C38B C39B C40B 0(3) . . . . ?
C42B C41B C40B Mo6 -62(3) . . . . ?
C42B C41B C40B C39B 3(4) . . . . ?
C41B Mo6 C37B K4 41(3) . . . 1_545 ?
C41B C40B C39B Mo6 -66(2) . . . . ?
C41B C40B C39B C38B -2(3) . . . . ?
C40B Mo6 C37B K4 11(5) . . . 1_545 ?
C39B Mo6 C37B K4 -25(4) . . . 1_545 ?
C39B C38B C42B Mo6 -66(2) . . . . ?
C39B C38B C42B C41B 2(4) . . . . ?
O16A C55A C56A C57A -2(6) . . . . ?
C55A O16A C58A C57A -31(5) . . . . ?
C55A C56A C57A C58A -16(5) . . . . ?
C56A C57A C58A O16A 29(5) . . . . ?
C58A O16A C55A C56A 21(5) . . . . ?
O15A C54A C53A C52A 31(4) . . . . ?
C54A O15A C51A C52A 3(4) . . . . ?
C54A C53A C52A C51A -28(4) . . . . ?
C53A C52A C51A O15A 16(5) . . . . ?
C51A O15A C54A C53A -21(3) . . . . ?
O15B C51B C52B C53B 30(4) . . . . ?
C51B O15B C54B C53B 1(5) . . . . ?
C51B C52B C53B C54B -31(5) . . . . ?
C52B C53B C54B O15B 19(5) . . . . ?
C54B O15B C51B C52B -20(4) . . . . ?
O16B C55B C56B C57B 15(7) . . . . ?
C55B O16B C58B C57B 21(7) . . . . ?
C55B C56B C57B C58B -3(8) . . . . ?
C56B C57B C58B O16B -10(8) . . . . ?
C58B O16B C55B C56B -24(7) . . . . ?
O14A C47A C48A C49A -18(4) . . . . ?
C47A O14A C50A C49A 28(4) . . . . ?
C47A C48A C49A C50A 34(3) . . . . ?
C48A C49A C50A O14A -39(3) . . . . ?
C50A O14A C47A C48A -6(4) . . . . ?
O14B C47B C48B C49B -4(8) . . . . ?
C47B O14B C50B C49B -14(7) . . . . ?
C47B C48B C49B C50B -5(7) . . . . ?
C48B C49B C50B O14B 11(6) . . . . ?
C50B O14B C47B C48B 12(8) . . . . ?
O13A C46A C45A C44A -32(4) . . . . ?
C46A O13A C43A C44A 3(4) . . . . ?
C46A C45A C44A C43A 35(4) . . . . ?
C45A C44A C43A O13A -23(4) . . . . ?
C43A O13A C46A C45A 19(5) . . . . ?
O13B C46B C45B C44B -10(6) . . . . ?
C46B O13B C43B C44B 45(4) . . . . ?
C46B C45B C44B C43B 36(5) . . . . ?
C45B C44B C43B O13B -53(5) . . . . ?
C43B O13B C46B C45B -22(5) . . . . ?
O17 C59 C60 C61 -51.2(16) . . . . ?
C59 O17 C62 C61 -61.6(19) . . . . ?
C59 C60 C61 C62 17(2) . . . . ?
C60 C61 C62 O17 26(2) . . . . ?
C62 O17 C59 C60 72.1(16) . . . . ?

loop_
_twin_individual_id
_twin_individual_mass_fraction_refined
1 0.726(18)
2 0.274(18)
